data_4340204
loop_
_publ_author_name
'Company, Anna'
'G\'omez, Laura'
'L\'opez Valbuena, Josep Maria'
'Mas-Ballest\'e, Ruben'
'Benet-Buchholz, Jordi'
'Llobet, Antoni'
'Costas, Miquel'

_publ_contact_author
;
    Dr. Benet-Buchholz, Jordi
    Institut Catal\`a d'Investigaci\'o Qu\'imica (ICIQ)    
    X-ray Diffraction Unit
    Avgda. Pa\=isos Catalans 16
    E-43007 Tarragona, Spain
;
_publ_section_title
;
 Isomeric molecular rectangles resulting from self-assembly of dicopper
 complexes of macrocyclic ligands.
;
_journal_issue 6
_journal_name_full 'Inorganic chemistry'
_journal_page_first 2501
_journal_page_last 2508
_journal_paper_doi 10.1021/ic051759k
_journal_volume 45
_journal_year 2006
_chemical_formula_sum 'C85.67 H117.5 Cu4 F12 N14.84 O20 S4'
_chemical_formula_weight 2285.51
_chemical_name_systematic
;

 ?

;
_space_group_IT_number 2
_symmetry_cell_setting triclinic
_symmetry_space_group_name_Hall '-P 1'
_symmetry_space_group_name_H-M 'P -1'
_atom_sites_solution_hydrogens geom
_atom_sites_solution_primary direct
_atom_sites_solution_secondary difmap
_audit_creation_method SHELXL-97
_cell_angle_alpha 114.566(6)
_cell_angle_beta 90.690(6)
_cell_angle_gamma 99.175(6)
_cell_formula_units_Z 2
_cell_length_a 11.059(3)
_cell_length_b 22.177(5)
_cell_length_c 26.152(6)
_cell_measurement_reflns_used 8183
_cell_measurement_temperature 100(2)
_cell_measurement_theta_max 33.05
_cell_measurement_theta_min 3.03
_cell_volume 5737(2)
_computing_cell_refinement 'Bruker-Nonius Apex v1.0-22 2002'
_computing_data_collection 'Bruker-Nonius Apex v1.0-22 2002'
_computing_data_reduction 'SAINT+ Version 7.06A Bruker-Nonius, 2004'
_computing_molecular_graphics 'Shelxtl Version 6.12 (Sheldrick, 2001)'
_computing_publication_material 'Shelxtl Version 6.12 (Sheldrick, 2001)'
_computing_structure_refinement 'Shelxtl Version 6.12 (Sheldrick, 2001)'
_computing_structure_solution 'Shelxtl Version 6.12 (Sheldrick, 2001)'
_diffrn_ambient_temperature 100(2)
_diffrn_detector_area_resol_mean 512
_diffrn_detector_type '4K CCD area detector APEX II'
_diffrn_measured_fraction_theta_full 0.832
_diffrn_measured_fraction_theta_max 0.832
_diffrn_measurement_device_type 'Kappa 4-axis goniometer bruker-nonius'
_diffrn_measurement_method
;
 Fullsphere data collection, phi and omega scans
;
_diffrn_measurement_specimen_support 'magnetic support whith 10 micron nylon fiber cryoloop'
_diffrn_radiation_monochromator 'Multilayer Montel 200 mirrors'
_diffrn_radiation_type MoK\a
_diffrn_radiation_wavelength 0.71073
_diffrn_reflns_av_R_equivalents 0.0627
_diffrn_reflns_av_sigmaI/netI 0.1303
_diffrn_reflns_limit_h_max 15
_diffrn_reflns_limit_h_min -16
_diffrn_reflns_limit_k_max 33
_diffrn_reflns_limit_k_min -34
_diffrn_reflns_limit_l_max 40
_diffrn_reflns_limit_l_min -20
_diffrn_reflns_number 61339
_diffrn_reflns_theta_full 33.48
_diffrn_reflns_theta_max 33.48
_diffrn_reflns_theta_min 3.02
_diffrn_source 'rotating anode X-ray tube'
_diffrn_source_current 90
_diffrn_source_power 50
_diffrn_source_size '3 mm x 0.3 mm fine focus'
_diffrn_source_type 'Bruker-Nonius FR 591'
_exptl_absorpt_coefficient_mu 0.888
_exptl_absorpt_correction_T_max 1.0000
_exptl_absorpt_correction_T_min 0.7178
_exptl_absorpt_correction_type empirical
_exptl_absorpt_process_details
; 
 SADABS Version 2.1 2003 Bruker-Nonius
 Blessing, Acta Cryst. (1995) A51 33-38
;
_exptl_crystal_colour blue
_exptl_crystal_density_diffrn 1.323
_exptl_crystal_density_method 'not measured'
_exptl_crystal_description block
_exptl_crystal_F_000 2367
_exptl_crystal_size_max 0.40
_exptl_crystal_size_mid 0.40
_exptl_crystal_size_min 0.40
_refine_diff_density_max 1.961
_refine_diff_density_min -1.717
_refine_diff_density_rms 0.158
_refine_ls_extinction_method none
_refine_ls_goodness_of_fit_ref 1.020
_refine_ls_hydrogen_treatment noref
_refine_ls_matrix_type full
_refine_ls_number_parameters 1540
_refine_ls_number_reflns 37393
_refine_ls_number_restraints 14
_refine_ls_restrained_S_all 1.020
_refine_ls_R_factor_all 0.1908
_refine_ls_R_factor_gt 0.1203
_refine_ls_shift/su_max 0.000
_refine_ls_shift/su_mean 0.000
_refine_ls_structure_factor_coef Fsqd
_refine_ls_weighting_details 'calc w=1/[\s^2^(Fo^2^)+(0.1648P)^2^+29.5998P] where P=(Fo^2^+2Fc^2^)/3'
_refine_ls_weighting_scheme calc
_refine_ls_wR_factor_gt 0.3301
_refine_ls_wR_factor_ref 0.3788
_reflns_number_gt 20008
_reflns_number_total 37393
_reflns_threshold_expression >2sigma(I)
_cod_data_source_file ic051759ksi20051011_104311.cif
_cod_data_source_block lgl2p5c_0m_3a
_cod_depositor_comments
;
The following automatic conversions were performed:
'_diffrn_measurement_specimen_suppport' tag replaced with
'_diffrn_measurement_specimen_support'.

Automatic conversion script
Id: cif_correct_tags 1440 2010-10-19 06:21:57Z saulius 

The following automatic conversions were performed:

'_symmetry_cell_setting' value 'Triclinic' changed to 'triclinic'
according to
/usr/data/users/saulius/automatic-downloads/retrospective/ACS/lib/dictionaries/cif_core.dic
dictionary named 'cif_core.dic' version 2.4.2 from 2011-04-26.

Automatic conversion script
Id: cif_fix_values 2281 2013-09-26 08:29:07Z andrius 
;
_cod_original_sg_symbol_H-M P-1
_cod_original_formula_sum 'C85.67 H117.50 Cu4 F12 N14.84 O20 S4'
_cod_database_code 4340204

loop_
_symmetry_equiv_pos_as_xyz
'x, y, z'
'-x, -y, -z'

loop_
_atom_site_label
_atom_site_type_symbol
_atom_site_fract_x
_atom_site_fract_y
_atom_site_fract_z
_atom_site_U_iso_or_equiv
_atom_site_adp_type
_atom_site_occupancy
_atom_site_symmetry_multiplicity
_atom_site_calc_flag
_atom_site_refinement_flags
_atom_site_disorder_assembly
_atom_site_disorder_group
Cu1 Cu 0.78258(6) 0.33705(3) 0.68090(3) 0.02643(15) Uani 1 1 d . . .
Cu2 Cu 0.51775(6) 0.19646(3) 0.40982(3) 0.02687(15) Uani 1 1 d . . .
Cu1B Cu 0.73682(8) 0.20258(4) -0.09566(3) 0.03632(19) Uani 1 1 d . . .
Cu2B Cu 0.59791(7) 0.31990(3) 0.17767(3) 0.03034(16) Uani 1 1 d . . .
S1A S 0.08971(14) 0.44268(7) 0.12038(7) 0.0330(3) Uani 1 1 d . . .
C27 C 0.8447(5) 0.2119(3) 0.4507(3) 0.0338(12) Uani 1 1 d . . .
C1 C 0.6451(7) 0.1597(4) 0.3127(3) 0.0438(15) Uani 1 1 d . . .
H1A H 0.7140 0.1629 0.2902 0.066 Uiso 1 1 calc R . .
H1B H 0.5768 0.1763 0.3017 0.066 Uiso 1 1 calc R . .
H1C H 0.6181 0.1126 0.3061 0.066 Uiso 1 1 calc R . .
N2 N 0.5375(5) 0.2951(2) 0.4293(2) 0.0298(9) Uani 1 1 d . . .
N1 N 0.6851(5) 0.2015(3) 0.3741(2) 0.0316(10) Uani 1 1 d . . .
N3 N 0.3355(5) 0.2025(3) 0.4301(2) 0.0334(10) Uani 1 1 d . . .
C2 C 0.7275(6) 0.2733(3) 0.3838(3) 0.0378(14) Uani 1 1 d . . .
H2A H 0.7751 0.2750 0.3524 0.045 Uiso 1 1 calc R . .
H2B H 0.7815 0.2977 0.4193 0.045 Uiso 1 1 calc R . .
C3 C 0.6148(6) 0.3068(3) 0.3872(3) 0.0345(12) Uani 1 1 d . . .
H3A H 0.6411 0.3557 0.3987 0.041 Uiso 1 1 calc R . .
H3B H 0.5673 0.2871 0.3498 0.041 Uiso 1 1 calc R . .
C5 C 0.4121(6) 0.3111(4) 0.4246(3) 0.0353(12) Uani 1 1 d . . .
H5A H 0.3825 0.2947 0.3844 0.042 Uiso 1 1 calc R . .
H5B H 0.4155 0.3605 0.4433 0.042 Uiso 1 1 calc R . .
C6 C 0.3256(6) 0.2768(4) 0.4530(3) 0.0366(13) Uani 1 1 d . . .
H6A H 0.2401 0.2811 0.4457 0.044 Uiso 1 1 calc R . .
H6B H 0.3472 0.2988 0.4943 0.044 Uiso 1 1 calc R . .
C4 C 0.5989(6) 0.3365(3) 0.4877(3) 0.0332(12) Uani 1 1 d . . .
H4A H 0.6398 0.3805 0.4907 0.050 Uiso 1 1 calc R . .
H4B H 0.6599 0.3132 0.4956 0.050 Uiso 1 1 calc R . .
H4C H 0.5371 0.3428 0.5152 0.050 Uiso 1 1 calc R . .
C7 C 0.2605(6) 0.1658(4) 0.3741(3) 0.0404(14) Uani 1 1 d . . .
H7A H 0.2695 0.1183 0.3576 0.061 Uiso 1 1 calc R . .
H7B H 0.2896 0.1862 0.3486 0.061 Uiso 1 1 calc R . .
H7C H 0.1738 0.1688 0.3794 0.061 Uiso 1 1 calc R . .
C9 C 0.3493(5) 0.2062(3) 0.5278(3) 0.0314(11) Uani 1 1 d . . .
C11 C 0.5330(5) 0.2436(3) 0.5940(3) 0.0316(11) Uani 1 1 d . . .
H11 H 0.6199 0.2506 0.6002 0.038 Uiso 1 1 calc R . .
C10 C 0.4777(5) 0.2167(3) 0.5394(3) 0.0323(11) Uani 1 1 d . . .
H10 H 0.5280 0.2048 0.5088 0.039 Uiso 1 1 calc R . .
C12 C 0.4618(5) 0.2605(3) 0.6399(2) 0.0292(11) Uani 1 1 d . . .
C13 C 0.3345(6) 0.2515(4) 0.6297(3) 0.0387(14) Uani 1 1 d . . .
H13 H 0.2849 0.2638 0.6606 0.046 Uiso 1 1 calc R . .
C8 C 0.2857(5) 0.1732(4) 0.4684(3) 0.0363(13) Uani 1 1 d . . .
H8A H 0.2916 0.1248 0.4516 0.044 Uiso 1 1 calc R . .
H8B H 0.1974 0.1762 0.4708 0.044 Uiso 1 1 calc R . .
C14 C 0.2790(6) 0.2245(4) 0.5743(3) 0.0435(16) Uani 1 1 d . . .
H14 H 0.1922 0.2187 0.5683 0.052 Uiso 1 1 calc R . .
C15 C 0.5175(6) 0.2856(3) 0.7006(3) 0.0325(12) Uani 1 1 d . . .
H15A H 0.4515 0.2973 0.7264 0.039 Uiso 1 1 calc R . .
H15B H 0.5497 0.2485 0.7045 0.039 Uiso 1 1 calc R . .
S1SB S 0.3575(6) 0.4588(4) 0.6192(3) 0.0557(19) Uani 0.691(7) 1 d P A 1
O1SB O 0.4401(8) 0.5218(5) 0.6637(4) 0.060(2) Uani 0.691(7) 1 d P A 1
O2SB O 0.2646(9) 0.4364(5) 0.6491(5) 0.064(3) Uani 0.691(7) 1 d P A 1
O3SB O 0.4301(8) 0.4063(5) 0.5911(4) 0.056(2) Uani 0.691(7) 1 d P A 1
C1SB C 0.2920(13) 0.4813(5) 0.5722(6) 0.054(3) Uani 0.691(7) 1 d P A 1
F1SB F 0.385(2) 0.5089(12) 0.5487(10) 0.154(9) Uani 0.691(7) 1 d P A 1
F2SB F 0.2232(9) 0.5276(4) 0.5967(4) 0.074(3) Uani 0.691(7) 1 d P A 1
F3SB F 0.2212(8) 0.4275(4) 0.5330(4) 0.073(3) Uani 0.691(7) 1 d P A 1
S1SX S 0.3654(10) 0.4603(5) 0.6271(5) 0.0216(16) Uani 0.309(7) 1 d P A 2
O1SX O 0.424(3) 0.4721(17) 0.6643(11) 0.095(9) Uani 0.309(7) 1 d P A 2
O2SX O 0.305(4) 0.3996(10) 0.5729(15) 0.114(13) Uani 0.309(7) 1 d P A 2
O3SX O 0.251(2) 0.5082(12) 0.6377(11) 0.068(6) Uani 0.309(7) 1 d P A 2
C1SX C 0.437(3) 0.506(2) 0.5827(18) 0.071(9) Uani 0.309(7) 1 d P A 2
F1SX F 0.374(2) 0.5111(9) 0.5458(9) 0.045(5) Uani 0.309(7) 1 d P A 2
F2SX F 0.480(2) 0.5736(10) 0.6208(13) 0.101(9) Uani 0.309(7) 1 d P A 2
F3SX F 0.536(2) 0.4823(14) 0.5639(13) 0.111(10) Uani 0.309(7) 1 d P A 2
N6 N 0.9647(5) 0.3567(2) 0.6670(2) 0.0322(10) Uani 1 1 d . . .
N5 N 0.7678(5) 0.4240(2) 0.6760(2) 0.0326(10) Uani 1 1 d . . .
N4 N 0.6204(5) 0.3466(3) 0.7190(2) 0.0313(10) Uani 1 1 d . . .
C18 C 0.6810(7) 0.4576(3) 0.7172(3) 0.0378(13) Uani 1 1 d . . .
H18A H 0.6509 0.4916 0.7075 0.045 Uiso 1 1 calc R . .
H18B H 0.7235 0.4808 0.7557 0.045 Uiso 1 1 calc R . .
C20 C 0.8943(7) 0.4652(3) 0.6893(3) 0.0389(14) Uani 1 1 d . . .
H20A H 0.9179 0.4845 0.7304 0.047 Uiso 1 1 calc R . .
H20B H 0.8971 0.5028 0.6780 0.047 Uiso 1 1 calc R . .
C19 C 0.7171(7) 0.4074(3) 0.6174(3) 0.0372(13) Uani 1 1 d . . .
H19A H 0.7104 0.4491 0.6140 0.056 Uiso 1 1 calc R . .
H19B H 0.6356 0.3789 0.6096 0.056 Uiso 1 1 calc R . .
H19C H 0.7722 0.3833 0.5903 0.056 Uiso 1 1 calc R . .
C21 C 0.9833(6) 0.4190(3) 0.6567(3) 0.0371(13) Uani 1 1 d . . .
H21A H 0.9686 0.4065 0.6158 0.044 Uiso 1 1 calc R . .
H21B H 1.0691 0.4432 0.6691 0.044 Uiso 1 1 calc R . .
C17 C 0.5735(6) 0.4043(3) 0.7152(3) 0.0355(12) Uani 1 1 d . . .
H17A H 0.5230 0.4241 0.7469 0.043 Uiso 1 1 calc R . .
H17B H 0.5210 0.3881 0.6794 0.043 Uiso 1 1 calc R . .
C16 C 0.6641(6) 0.3653(3) 0.7786(3) 0.0376(13) Uani 1 1 d . . .
H16A H 0.5945 0.3724 0.8020 0.056 Uiso 1 1 calc R . .
H16B H 0.7257 0.4068 0.7925 0.056 Uiso 1 1 calc R . .
H16C H 0.7010 0.3289 0.7807 0.056 Uiso 1 1 calc R . .
C24 C 0.9556(5) 0.2740(3) 0.5633(3) 0.0338(12) Uani 1 1 d . . .
C25 C 0.8497(6) 0.2232(3) 0.5472(3) 0.0339(12) Uani 1 1 d . . .
H25 H 0.8157 0.2092 0.5746 0.041 Uiso 1 1 calc R . .
C29 C 1.0042(6) 0.2929(3) 0.5220(3) 0.0370(13) Uani 1 1 d . . .
H29 H 1.0750 0.3273 0.5319 0.044 Uiso 1 1 calc R . .
C26 C 0.7935(6) 0.1928(3) 0.4920(3) 0.0355(12) Uani 1 1 d . . .
H26 H 0.7211 0.1595 0.4825 0.043 Uiso 1 1 calc R . .
C28 C 0.9504(6) 0.2621(4) 0.4664(3) 0.0391(13) Uani 1 1 d . . .
H28 H 0.9860 0.2753 0.4389 0.047 Uiso 1 1 calc R . .
C30 C 0.7888(6) 0.1748(3) 0.3903(3) 0.0363(13) Uani 1 1 d . . .
H30A H 0.8548 0.1751 0.3651 0.044 Uiso 1 1 calc R . .
H30B H 0.7584 0.1272 0.3829 0.044 Uiso 1 1 calc R . .
O1 O 0.4804(5) 0.1004(2) 0.3803(2) 0.0409(11) Uani 1 1 d . . .
O2 O 0.5487(6) 0.0826(3) 0.4539(3) 0.0596(16) Uani 1 1 d . . .
C31 C 0.4901(7) 0.0641(3) 0.4084(3) 0.0422(16) Uani 1 1 d . . .
C33 C 0.3446(6) -0.0307(3) 0.3277(3) 0.0343(12) Uani 1 1 d . . .
H33 H 0.3435 -0.0024 0.3087 0.041 Uiso 1 1 calc R . .
C37 C 0.4066(8) -0.0471(4) 0.4098(4) 0.052(2) Uani 1 1 d . . .
H37 H 0.4474 -0.0296 0.4466 0.062 Uiso 1 1 calc R . .
C34 C 0.2789(6) -0.0975(3) 0.3027(3) 0.0319(11) Uani 1 1 d . . .
H34 H 0.2344 -0.1141 0.2668 0.038 Uiso 1 1 calc R . .
C32 C 0.4114(6) -0.0061(3) 0.3801(3) 0.0368(13) Uani 1 1 d . . .
C35 C 0.2791(5) -0.1389(3) 0.3305(3) 0.0305(11) Uani 1 1 d . . .
C36 C 0.3414(8) -0.1136(3) 0.3848(3) 0.0480(18) Uani 1 1 d . . .
H36 H 0.3392 -0.1415 0.4043 0.058 Uiso 1 1 calc R . .
O3 O 0.7794(4) 0.2457(2) 0.66799(18) 0.0313(8) Uani 1 1 d . . .
C38 C 0.7825(5) 0.2128(3) 0.6995(3) 0.0289(11) Uani 1 1 d . . .
O4 O 0.8257(5) 0.2374(2) 0.7490(2) 0.0422(11) Uani 1 1 d . . .
H4 H 0.8770 0.2727 0.7557 0.063 Uiso 1 1 calc R . .
C1B C 0.5754(8) 0.1825(4) -0.1906(3) 0.0480(17) Uani 1 1 d . . .
H1B1 H 0.5583 0.1335 -0.2032 0.072 Uiso 1 1 calc R . .
H1B2 H 0.6563 0.1959 -0.2013 0.072 Uiso 1 1 calc R . .
H1B3 H 0.5123 0.1957 -0.2084 0.072 Uiso 1 1 calc R . .
C3B C 0.7204(9) 0.3218(4) -0.1065(4) 0.056(2) Uani 1 1 d . . .
H3B1 H 0.7516 0.3057 -0.1444 0.067 Uiso 1 1 calc R . .
H3B2 H 0.7309 0.3716 -0.0907 0.067 Uiso 1 1 calc R . .
C2B C 0.5852(8) 0.2919(3) -0.1118(4) 0.0503(19) Uani 1 1 d . . .
H2B1 H 0.5399 0.2992 -0.1411 0.060 Uiso 1 1 calc R . .
H2B2 H 0.5496 0.3139 -0.0755 0.060 Uiso 1 1 calc R . .
C5B C 0.9264(8) 0.3173(5) -0.0724(4) 0.062(2) Uani 1 1 d . . .
H5B1 H 0.9581 0.3660 -0.0501 0.075 Uiso 1 1 calc R . .
H5B2 H 0.9456 0.3051 -0.1119 0.075 Uiso 1 1 calc R . .
C4B C 0.7603(10) 0.3361(4) -0.0107(4) 0.061(2) Uani 1 1 d . . .
H4B1 H 0.7772 0.3851 0.0017 0.092 Uiso 1 1 calc R . .
H4B2 H 0.8103 0.3243 0.0138 0.092 Uiso 1 1 calc R . .
H4B3 H 0.6730 0.3213 -0.0084 0.092 Uiso 1 1 calc R . .
C6B C 0.9861(8) 0.2762(4) -0.0483(4) 0.058(2) Uani 1 1 d . . .
H6B1 H 0.9761 0.2926 -0.0074 0.070 Uiso 1 1 calc R . .
H6B2 H 1.0751 0.2810 -0.0534 0.070 Uiso 1 1 calc R . .
N1B N 0.5742(6) 0.2164(3) -0.1281(2) 0.0401(12) Uani 1 1 d . . .
N2B N 0.7912(7) 0.3024(3) -0.0697(2) 0.0462(15) Uani 1 1 d . . .
N3B N 0.9244(6) 0.2024(4) -0.0792(3) 0.0514(16) Uani 1 1 d . . .
C9B C 0.9153(6) 0.1896(3) 0.0128(3) 0.0381(13) Uani 1 1 d . . .
C12B C 0.8535(6) 0.2372(3) 0.1263(3) 0.0360(13) Uani 1 1 d . . .
C13B C 0.9756(6) 0.2478(4) 0.1139(3) 0.0442(16) Uani 1 1 d . . .
H13A H 1.0386 0.2706 0.1440 0.053 Uiso 1 1 calc R . .
C14B C 1.0064(7) 0.2258(4) 0.0588(4) 0.0487(17) Uani 1 1 d . . .
H14B H 1.0897 0.2351 0.0516 0.058 Uiso 1 1 calc R . .
C10B C 0.7936(6) 0.1773(3) 0.0250(3) 0.0361(13) Uani 1 1 d . . .
H10B H 0.7309 0.1527 -0.0049 0.043 Uiso 1 1 calc R . .
C11B C 0.7636(6) 0.2009(3) 0.0805(3) 0.0346(12) Uani 1 1 d . . .
H11B H 0.6802 0.1923 0.0878 0.042 Uiso 1 1 calc R . .
C15B C 0.8239(6) 0.2598(4) 0.1869(3) 0.0418(15) Uani 1 1 d . . .
H15C H 0.7638 0.2235 0.1899 0.050 Uiso 1 1 calc R . .
H15D H 0.8998 0.2662 0.2104 0.050 Uiso 1 1 calc R . .
N6B N 0.4282(5) 0.3439(3) 0.1674(3) 0.0353(11) Uani 1 1 d . . .
N5B N 0.6707(5) 0.4066(3) 0.1743(2) 0.0385(13) Uani 1 1 d . . .
N4B N 0.7725(5) 0.3238(3) 0.2103(2) 0.0390(12) Uani 1 1 d . . .
C17B C 0.8565(7) 0.3808(4) 0.2044(3) 0.0462(17) Uani 1 1 d . . .
H17C H 0.8882 0.3643 0.1666 0.055 Uiso 1 1 calc R . .
H17D H 0.9274 0.3983 0.2332 0.055 Uiso 1 1 calc R . .
C19B C 0.6954(7) 0.3888(4) 0.1139(3) 0.0458(17) Uani 1 1 d . . .
H19D H 0.7103 0.4299 0.1076 0.069 Uiso 1 1 calc R . .
H19E H 0.6240 0.3578 0.0891 0.069 Uiso 1 1 calc R . .
H19F H 0.7679 0.3672 0.1055 0.069 Uiso 1 1 calc R . .
C21B C 0.4499(7) 0.4075(3) 0.1592(3) 0.0411(15) Uani 1 1 d . . .
H21C H 0.3829 0.4331 0.1740 0.049 Uiso 1 1 calc R . .
H21D H 0.4511 0.3966 0.1185 0.049 Uiso 1 1 calc R . .
C20B C 0.5731(8) 0.4498(3) 0.1905(3) 0.0454(17) Uani 1 1 d . . .
H20C H 0.5951 0.4884 0.1806 0.055 Uiso 1 1 calc R . .
H20D H 0.5668 0.4677 0.2317 0.055 Uiso 1 1 calc R . .
C23B C 0.3360(5) 0.2908(3) 0.1222(3) 0.0356(13) Uani 1 1 d . . .
H23C H 0.2586 0.3083 0.1237 0.043 Uiso 1 1 calc R . .
H23D H 0.3183 0.2510 0.1308 0.043 Uiso 1 1 calc R . .
C25B C 0.4439(6) 0.2155(3) 0.0398(3) 0.0356(12) Uani 1 1 d . . .
H25B H 0.4717 0.1965 0.0633 0.043 Uiso 1 1 calc R . .
C27B C 0.4317(6) 0.2187(3) -0.0518(3) 0.0378(13) Uani 1 1 d . . .
C24B C 0.3754(6) 0.2681(3) 0.0624(3) 0.0362(13) Uani 1 1 d . . .
C28B C 0.3635(6) 0.2713(4) -0.0291(3) 0.0419(14) Uani 1 1 d . . .
H28B H 0.3362 0.2907 -0.0525 0.050 Uiso 1 1 calc R . .
C26B C 0.4712(6) 0.1914(3) -0.0159(3) 0.0375(13) Uani 1 1 d . . .
H26B H 0.5171 0.1560 -0.0302 0.045 Uiso 1 1 calc R . .
C29B C 0.3359(6) 0.2951(4) 0.0266(3) 0.0410(14) Uani 1 1 d . . .
H29B H 0.2894 0.3303 0.0407 0.049 Uiso 1 1 calc R . .
C30B C 0.4539(7) 0.1894(4) -0.1136(3) 0.0448(15) Uani 1 1 d . . .
H30C H 0.4470 0.1400 -0.1272 0.054 Uiso 1 1 calc R . .
H30D H 0.3876 0.1972 -0.1347 0.054 Uiso 1 1 calc R . .
O1B O 0.5343(4) 0.2274(2) 0.16192(18) 0.0307(8) Uani 1 1 d . . .
O2B O 0.5004(4) 0.2550(2) 0.2524(2) 0.0356(9) Uani 1 1 d . . .
C31B C 0.4958(5) 0.2131(3) 0.2032(2) 0.0278(10) Uani 1 1 d . . .
C32B C 0.4457(5) 0.1400(3) 0.1871(2) 0.0264(10) Uani 1 1 d . . .
C36B C 0.4305(6) 0.0221(3) 0.1267(3) 0.0358(13) Uani 1 1 d . . .
H36B H 0.4515 -0.0125 0.0935 0.043 Uiso 1 1 calc R . .
C33B C 0.3701(5) 0.1236(3) 0.2235(3) 0.0306(11) Uani 1 1 d . . .
H33B H 0.3489 0.1585 0.2564 0.037 Uiso 1 1 calc R . .
C35B C 0.3573(6) 0.0048(3) 0.1631(2) 0.0310(11) Uani 1 1 d . . .
C37B C 0.4734(7) 0.0888(3) 0.1379(3) 0.0377(13) Uani 1 1 d . . .
H37B H 0.5216 0.0998 0.1121 0.045 Uiso 1 1 calc R . .
C34B C 0.3258(6) 0.0568(3) 0.2121(3) 0.0321(12) Uani 1 1 d . . .
H34B H 0.2745 0.0459 0.2371 0.039 Uiso 1 1 calc R . .
O3B O 0.6696(4) 0.1126(2) -0.10473(19) 0.0352(9) Uani 1 1 d . . .
C1A C 0.1618(7) 0.4719(4) 0.0723(4) 0.0490(17) Uani 1 1 d . . .
F3A F 0.2721(5) 0.5113(3) 0.0944(3) 0.0781(18) Uani 1 1 d . . .
F2A F 0.1809(6) 0.4215(3) 0.0253(2) 0.0688(15) Uani 1 1 d . . .
F1A F 0.0927(7) 0.5047(4) 0.0546(4) 0.098(2) Uani 1 1 d . . .
O1A O -0.0239(7) 0.4011(4) 0.0893(3) 0.080(2) Uani 1 1 d . . .
O2A O 0.0716(6) 0.4999(3) 0.1689(3) 0.0625(16) Uani 1 1 d . . .
O3A O 0.1761(7) 0.4077(5) 0.1329(4) 0.085(2) Uani 1 1 d . . .
C16B C 0.7605(7) 0.3428(4) 0.2714(3) 0.0467(17) Uani 1 1 d . . .
H16D H 0.8425 0.3545 0.2913 0.070 Uiso 1 1 calc R . .
H16E H 0.7123 0.3048 0.2764 0.070 Uiso 1 1 calc R . .
H16F H 0.7190 0.3818 0.2869 0.070 Uiso 1 1 calc R . .
C18B C 0.7854(7) 0.4369(3) 0.2119(3) 0.0458(17) Uani 1 1 d . . .
H18C H 0.7662 0.4591 0.2517 0.055 Uiso 1 1 calc R . .
H18D H 0.8351 0.4713 0.2021 0.055 Uiso 1 1 calc R . .
C22B C 0.3738(7) 0.3572(3) 0.2225(3) 0.0403(15) Uani 1 1 d . . .
H22D H 0.4301 0.3927 0.2533 0.061 Uiso 1 1 calc R . .
H22E H 0.3609 0.3159 0.2284 0.061 Uiso 1 1 calc R . .
H22F H 0.2949 0.3718 0.2219 0.061 Uiso 1 1 calc R . .
C22 C 1.0281(6) 0.3712(3) 0.7229(3) 0.0407(14) Uani 1 1 d . . .
H22A H 1.1171 0.3828 0.7220 0.061 Uiso 1 1 calc R . .
H22B H 1.0095 0.3313 0.7306 0.061 Uiso 1 1 calc R . .
H22C H 0.9992 0.4091 0.7526 0.061 Uiso 1 1 calc R . .
C23 C 1.0182(6) 0.3022(3) 0.6224(3) 0.0357(13) Uani 1 1 d . . .
H23A H 1.0162 0.2647 0.6337 0.043 Uiso 1 1 calc R . .
H23B H 1.1056 0.3202 0.6214 0.043 Uiso 1 1 calc R . .
O4B O 0.7415(6) 0.0796(2) -0.1893(2) 0.0484(13) Uani 1 1 d . . .
C7B C 0.9779(9) 0.1736(6) -0.1352(4) 0.078(3) Uani 1 1 d . . .
H7B1 H 1.0675 0.1800 -0.1291 0.118 Uiso 1 1 calc R . .
H7B2 H 0.9569 0.1967 -0.1580 0.118 Uiso 1 1 calc R . .
H7B3 H 0.9440 0.1253 -0.1550 0.118 Uiso 1 1 calc R . .
C8B C 0.9522(7) 0.1634(4) -0.0472(3) 0.0464(16) Uani 1 1 d . . .
H8B1 H 1.0416 0.1632 -0.0461 0.056 Uiso 1 1 calc R . .
H8B2 H 0.9096 0.1161 -0.0680 0.056 Uiso 1 1 calc R . .
C38B C 0.6904(7) 0.0673(3) -0.1528(3) 0.0374(13) Uani 1 1 d . . .
S1R S 0.1007(7) 0.2834(7) 0.3043(5) 0.113(4) Uani 0.453(9) 1 d P B 1
O1R O 0.032(3) 0.2630(13) 0.3414(13) 0.114(12) Uani 0.453(9) 1 d P B 1
O2R O 0.094(3) 0.3046(14) 0.2608(14) 0.100(11) Uani 0.453(9) 1 d P B 1
O3R O 0.208(3) 0.258(2) 0.3102(16) 0.149(17) Uani 0.453(9) 1 d P B 1
C1R C 0.064(2) 0.1889(9) 0.2429(11) 0.069(7) Uani 0.453(9) 1 d P B 1
F1R F 0.0936(9) 0.1415(5) 0.2583(5) 0.054(3) Uani 0.453(9) 1 d P B 1
F2R F 0.134(3) 0.1894(9) 0.2019(7) 0.132(9) Uani 0.453(9) 1 d P B 1
F3R F -0.0603(15) 0.1694(6) 0.2272(10) 0.128(9) Uani 0.453(9) 1 d P B 1
S1R' S 0.1016(8) 0.2758(3) 0.3038(3) 0.0553(17) Uani 0.547(9) 1 d P B 2
O1R' O -0.0114(17) 0.2671(14) 0.3236(15) 0.115(11) Uani 0.547(9) 1 d P B 2
O2R' O 0.074(2) 0.3203(11) 0.2773(10) 0.087(8) Uani 0.547(9) 1 d P B 2
O3R' O 0.2234(19) 0.2796(10) 0.3161(10) 0.074(6) Uani 0.547(9) 1 d P B 2
C1R' C 0.193(7) 0.3774(18) 0.3556(19) 0.24(3) Uani 0.547(9) 1 d P B 2
F1R' F 0.289(2) 0.4221(8) 0.3595(7) 0.142(8) Uani 0.547(9) 1 d P B 2
F2R' F 0.1664(16) 0.3731(8) 0.4156(8) 0.114(5) Uani 0.547(9) 1 d P B 2
F3R' F 0.055(2) 0.4046(10) 0.3649(12) 0.153(9) Uani 0.547(9) 1 d P B 2
S1T S 0.3280(4) 0.3696(4) 0.8298(2) 0.0590(17) Uani 0.425(8) 1 d P C 1
O1T O 0.3010(14) 0.3740(16) 0.7795(8) 0.108(9) Uani 0.425(8) 1 d P C 1
O2T O 0.309(3) 0.2935(9) 0.8171(9) 0.105(9) Uani 0.425(8) 1 d P C 1
O3T O 0.4199(16) 0.4182(9) 0.8680(8) 0.068(4) Uiso 0.425(8) 1 d P C 1
S1T' S 0.2763(4) 0.3390(3) 0.8364(2) 0.0693(16) Uani 0.575(8) 1 d P C 2
O1T' O 0.2329(16) 0.2912(10) 0.8618(8) 0.107(6) Uani 0.575(8) 1 d P C 2
O2T' O 0.2502(15) 0.3052(10) 0.7742(7) 0.092(5) Uani 0.575(8) 1 d P C 2
O3T' O 0.4042(17) 0.3805(10) 0.8587(9) 0.100(5) Uiso 0.575(8) 1 d P C 2
C1T C 0.1830(10) 0.3953(8) 0.8630(5) 0.095(5) Uani 1 1 d . . .
F1T F 0.0872(14) 0.3426(9) 0.8354(8) 0.063(4) Uani 0.425(8) 1 d P C 1
F3T F 0.176(2) 0.4486(9) 0.881(2) 0.21(2) Uani 0.425(8) 1 d P C 1
F2T F 0.206(2) 0.3745(13) 0.9139(8) 0.107(7) Uani 0.425(8) 1 d P C 1
F1T' F 0.2061(11) 0.4458(6) 0.8391(6) 0.075(3) Uani 0.575(8) 1 d P C 2
F2T' F 0.1887(13) 0.4275(11) 0.9178(6) 0.101(5) Uani 0.575(8) 1 d P C 2
F3T' F 0.0590(11) 0.3724(6) 0.8444(5) 0.054(3) Uani 0.575(8) 1 d P C 2
N1U N 0.1144(11) 0.5645(6) 0.4830(6) 0.045(3) Uani 0.50 1 d P D 3
C2U C 0.0975(18) 0.5062(11) 0.4546(9) 0.066(5) Uani 0.50 1 d P D 3
C3U C 0.067(2) 0.4282(11) 0.4201(9) 0.069(5) Uani 0.50 1 d P D 3
H3UA H 0.1441 0.4105 0.4117 0.103 Uiso 0.50 1 calc PR D 3
H3UB H 0.0190 0.4171 0.3847 0.103 Uiso 0.50 1 calc PR D 3
H3UC H 0.0201 0.4078 0.4421 0.103 Uiso 0.50 1 calc PR D 3
N1Y N 0.0329(11) 0.1356(7) 0.6131(8) 0.113(5) Uani 1 1 d . . .
C1Y C 0.0495(14) 0.1430(9) 0.6601(9) 0.103(5) Uani 1 1 d . . .
C2Y C 0.081(2) 0.1692(16) 0.7262(14) 0.223(14) Uani 1 1 d . . .
H2YA H 0.0998 0.1321 0.7342 0.334 Uiso 1 1 calc R . .
H2YB H 0.0103 0.1856 0.7462 0.334 Uiso 1 1 calc R . .
H2YC H 0.1524 0.2059 0.7389 0.334 Uiso 1 1 calc R . .
C1M C 0.526(6) 0.478(2) 0.013(3) 0.16(2) Uani 0.50 1 d P . .
N1M N 0.5389(17) 0.4302(9) 0.0271(10) 0.078(5) Uani 0.50 1 d P E 1
C1MA C 0.495(3) 0.5301(13) -0.0041(19) 0.099(16) Uani 0.50 1 d P . -1
H1MA H 0.5430 0.5375 -0.0319 0.149 Uiso 0.50 1 d PR . -1
H1MB H 0.4095 0.5164 -0.0183 0.149 Uiso 0.50 1 d PR . -1
H1MC H 0.5047 0.5711 0.0298 0.149 Uiso 0.50 1 d PR . -1
N1P N 0.985(2) 0.0495(14) 0.397(2) 0.19(2) Uani 0.50 1 d P . .
C2P C 0.834(3) 0.0266(18) 0.4812(17) 0.133(14) Uani 0.50 1 d P . .
H2PA H 0.8696 0.0536 0.5202 0.200 Uiso 0.50 1 calc PR . .
H2PB H 0.8286 -0.0214 0.4721 0.200 Uiso 0.50 1 calc PR . .
H2PC H 0.7511 0.0357 0.4772 0.200 Uiso 0.50 1 calc PR . .
C1P C 0.921(4) 0.0463(17) 0.4380(19) 0.16(2) Uani 0.50 1 d P . .
C1I C 0.352(3) 0.1092(14) 0.6848(10) 0.057(7) Uani 0.33 1 d PD . .
N1I N 0.342(3) 0.0965(15) 0.6363(12) 0.29(4) Uani 0.33 1 d PDU . .
C2I C 0.329(2) 0.0531(15) 0.7057(15) 0.27(5) Uani 0.33 1 d PDU . .
H2IA H 0.3164 0.0730 0.7460 0.412 Uiso 0.33 1 calc PR . .
H2IB H 0.3995 0.0303 0.6997 0.412 Uiso 0.33 1 calc PR . .
H2IC H 0.2550 0.0205 0.6846 0.412 Uiso 0.33 1 calc PR . .

loop_
_atom_site_aniso_label
_atom_site_aniso_U_11
_atom_site_aniso_U_22
_atom_site_aniso_U_33
_atom_site_aniso_U_23
_atom_site_aniso_U_13
_atom_site_aniso_U_12
Cu1 0.0344(3) 0.0242(3) 0.0166(3) 0.0082(3) -0.0074(2) -0.0039(2)
Cu2 0.0291(3) 0.0305(3) 0.0153(3) 0.0076(3) -0.0019(2) -0.0038(2)
Cu1B 0.0542(5) 0.0316(3) 0.0159(4) 0.0087(3) -0.0030(3) -0.0080(3)
Cu2B 0.0338(4) 0.0292(3) 0.0178(4) 0.0051(3) 0.0000(3) -0.0087(3)
S1A 0.0366(7) 0.0325(6) 0.0265(8) 0.0097(6) -0.0049(5) 0.0049(5)
C27 0.030(3) 0.042(3) 0.024(3) 0.011(3) -0.003(2) 0.002(2)
C1 0.047(4) 0.059(4) 0.018(3) 0.014(3) -0.003(2) -0.002(3)
N2 0.036(2) 0.036(2) 0.015(2) 0.011(2) -0.0012(17) 0.0019(19)
N1 0.029(2) 0.043(3) 0.022(3) 0.016(2) 0.0015(18) 0.0006(19)
N3 0.031(2) 0.047(3) 0.016(2) 0.009(2) -0.0022(17) 0.000(2)
C2 0.033(3) 0.050(3) 0.027(3) 0.020(3) 0.000(2) -0.009(2)
C3 0.037(3) 0.046(3) 0.023(3) 0.020(3) 0.001(2) -0.002(2)
C5 0.034(3) 0.051(3) 0.024(3) 0.018(3) 0.000(2) 0.012(3)
C6 0.032(3) 0.053(4) 0.020(3) 0.010(3) 0.000(2) 0.011(3)
C4 0.039(3) 0.035(3) 0.017(3) 0.006(2) -0.005(2) -0.001(2)
C7 0.029(3) 0.056(4) 0.026(3) 0.012(3) -0.006(2) -0.005(3)
C9 0.027(3) 0.038(3) 0.019(3) 0.006(2) -0.0021(19) -0.004(2)
C11 0.031(3) 0.040(3) 0.020(3) 0.012(2) -0.004(2) -0.001(2)
C10 0.031(3) 0.044(3) 0.019(3) 0.013(2) 0.000(2) 0.000(2)
C12 0.036(3) 0.031(2) 0.015(3) 0.007(2) -0.0026(19) -0.001(2)
C13 0.028(3) 0.056(4) 0.022(3) 0.008(3) 0.001(2) 0.004(3)
C8 0.025(3) 0.051(3) 0.027(3) 0.015(3) -0.002(2) -0.005(2)
C14 0.026(3) 0.068(4) 0.024(3) 0.010(3) -0.005(2) 0.003(3)
C15 0.035(3) 0.039(3) 0.021(3) 0.012(2) 0.000(2) -0.002(2)
S1SB 0.047(3) 0.074(3) 0.032(3) 0.018(2) 0.0014(19) -0.017(2)
O1SB 0.057(5) 0.068(6) 0.031(5) 0.003(4) -0.013(4) -0.005(4)
O2SB 0.063(5) 0.086(6) 0.065(7) 0.049(5) 0.018(5) 0.022(5)
O3SB 0.060(5) 0.072(5) 0.034(5) 0.012(4) 0.004(4) 0.035(4)
C1SB 0.085(9) 0.031(4) 0.036(7) 0.008(5) -0.021(5) 0.001(5)
F1SB 0.17(2) 0.214(17) 0.147(17) 0.151(15) 0.028(14) 0.017(15)
F2SB 0.104(6) 0.049(4) 0.066(6) 0.017(4) -0.022(5) 0.029(4)
F3SB 0.098(6) 0.055(4) 0.059(6) 0.024(4) -0.042(4) 0.000(4)
S1SX 0.022(3) 0.025(3) 0.008(3) -0.004(2) -0.0037(18) 0.007(2)
O1SX 0.15(3) 0.11(2) 0.037(15) 0.044(15) -0.011(14) 0.017(19)
O2SX 0.20(4) 0.030(10) 0.08(2) -0.002(12) 0.02(2) 0.024(15)
O3SX 0.060(12) 0.086(15) 0.052(15) 0.023(11) 0.017(11) 0.012(11)
C1SX 0.057(17) 0.11(2) 0.08(3) 0.07(2) 0.014(16) 0.013(16)
F1SX 0.066(12) 0.032(7) 0.017(8) -0.008(7) -0.004(7) 0.010(7)
F2SX 0.117(18) 0.056(10) 0.15(3) 0.061(13) 0.037(17) 0.016(11)
F3SX 0.112(17) 0.15(2) 0.15(2) 0.117(18) 0.098(17) 0.087(16)
N6 0.034(2) 0.033(2) 0.026(3) 0.014(2) -0.0090(18) -0.0063(18)
N5 0.046(3) 0.027(2) 0.020(3) 0.008(2) -0.0106(19) -0.0013(19)
N4 0.038(3) 0.034(2) 0.013(2) 0.0031(19) -0.0033(17) 0.0017(19)
C18 0.054(4) 0.023(2) 0.027(3) 0.003(2) -0.008(3) 0.005(2)
C20 0.060(4) 0.022(2) 0.027(3) 0.010(2) -0.009(3) -0.008(2)
C19 0.056(4) 0.029(3) 0.021(3) 0.008(2) -0.013(2) 0.001(2)
C21 0.044(3) 0.036(3) 0.027(3) 0.015(3) -0.005(2) -0.009(2)
C17 0.049(4) 0.028(2) 0.024(3) 0.006(2) 0.001(2) 0.010(2)
C16 0.044(3) 0.044(3) 0.019(3) 0.011(3) -0.006(2) -0.002(3)
C24 0.029(3) 0.039(3) 0.028(3) 0.012(3) -0.006(2) 0.000(2)
C25 0.035(3) 0.036(3) 0.028(3) 0.014(3) -0.001(2) -0.002(2)
C29 0.030(3) 0.044(3) 0.035(4) 0.018(3) -0.005(2) -0.002(2)
C26 0.031(3) 0.042(3) 0.028(3) 0.013(3) -0.002(2) 0.000(2)
C28 0.036(3) 0.054(4) 0.024(3) 0.017(3) -0.005(2) 0.001(3)
C30 0.035(3) 0.049(3) 0.022(3) 0.013(3) -0.002(2) 0.004(3)
O1 0.056(3) 0.0275(19) 0.028(3) 0.0048(18) 0.006(2) -0.0039(18)
O2 0.068(4) 0.035(2) 0.057(4) 0.010(3) -0.026(3) -0.016(2)
C31 0.055(4) 0.026(3) 0.032(4) 0.003(3) 0.006(3) -0.004(3)
C33 0.050(3) 0.027(2) 0.023(3) 0.010(2) -0.001(2) 0.001(2)
C37 0.073(5) 0.036(3) 0.039(5) 0.019(3) -0.027(3) -0.017(3)
C34 0.046(3) 0.027(2) 0.019(3) 0.010(2) -0.005(2) -0.003(2)
C32 0.046(3) 0.030(3) 0.024(3) 0.006(2) -0.003(2) -0.005(2)
C35 0.037(3) 0.026(2) 0.020(3) 0.007(2) -0.011(2) -0.009(2)
C36 0.071(5) 0.033(3) 0.032(4) 0.015(3) -0.022(3) -0.012(3)
O3 0.044(2) 0.0277(17) 0.023(2) 0.0141(17) -0.0047(16) 0.0005(16)
C38 0.031(3) 0.027(2) 0.028(3) 0.015(2) -0.009(2) -0.0050(19)
O4 0.061(3) 0.031(2) 0.029(3) 0.014(2) -0.019(2) -0.0097(19)
C1B 0.076(5) 0.046(4) 0.023(4) 0.015(3) 0.001(3) 0.012(3)
C3B 0.098(6) 0.032(3) 0.035(4) 0.017(3) 0.008(4) -0.003(4)
C2B 0.082(6) 0.033(3) 0.037(4) 0.017(3) 0.009(4) 0.008(3)
C5B 0.072(5) 0.072(5) 0.032(4) 0.028(4) -0.007(3) -0.033(4)
C4B 0.102(7) 0.042(4) 0.023(4) 0.007(3) 0.003(4) -0.015(4)
C6B 0.054(4) 0.069(5) 0.036(5) 0.021(4) -0.004(3) -0.027(4)
N1B 0.065(4) 0.034(2) 0.019(3) 0.010(2) -0.003(2) 0.007(2)
N2B 0.080(4) 0.034(2) 0.014(3) 0.008(2) -0.005(2) -0.016(3)
N3B 0.057(4) 0.065(4) 0.016(3) 0.012(3) -0.002(2) -0.020(3)
C9B 0.038(3) 0.045(3) 0.029(3) 0.014(3) 0.004(2) 0.006(3)
C12B 0.030(3) 0.051(3) 0.028(3) 0.020(3) -0.006(2) -0.002(2)
C13B 0.031(3) 0.065(4) 0.029(4) 0.017(3) -0.006(2) -0.004(3)
C14B 0.031(3) 0.072(5) 0.039(4) 0.023(4) 0.001(3) 0.000(3)
C10B 0.030(3) 0.044(3) 0.025(3) 0.008(3) -0.001(2) -0.001(2)
C11B 0.033(3) 0.043(3) 0.022(3) 0.011(3) -0.004(2) -0.003(2)
C15B 0.035(3) 0.066(4) 0.025(3) 0.025(3) -0.006(2) -0.007(3)
N6B 0.035(3) 0.033(2) 0.035(3) 0.012(2) 0.012(2) 0.004(2)
N5B 0.044(3) 0.034(2) 0.023(3) 0.005(2) 0.006(2) -0.013(2)
N4B 0.040(3) 0.050(3) 0.015(3) 0.011(2) -0.0056(19) -0.016(2)
C17B 0.041(3) 0.049(4) 0.028(4) 0.005(3) 0.000(3) -0.020(3)
C19B 0.056(4) 0.041(3) 0.021(3) 0.003(3) 0.007(3) -0.014(3)
C21B 0.051(4) 0.031(3) 0.037(4) 0.011(3) 0.010(3) 0.006(3)
C20B 0.065(5) 0.029(3) 0.028(4) 0.005(3) 0.003(3) -0.009(3)
C23B 0.025(3) 0.037(3) 0.038(4) 0.011(3) 0.006(2) 0.001(2)
C25B 0.032(3) 0.035(3) 0.032(4) 0.008(3) -0.002(2) 0.001(2)
C27B 0.042(3) 0.039(3) 0.029(4) 0.013(3) -0.007(2) 0.002(2)
C24B 0.026(3) 0.042(3) 0.035(4) 0.012(3) 0.003(2) 0.002(2)
C28B 0.039(3) 0.052(4) 0.037(4) 0.021(3) 0.000(3) 0.006(3)
C26B 0.048(4) 0.033(3) 0.026(3) 0.008(3) -0.006(2) 0.004(2)
C29B 0.031(3) 0.052(4) 0.043(4) 0.022(3) 0.010(3) 0.010(3)
C30B 0.058(4) 0.047(4) 0.023(4) 0.011(3) -0.013(3) 0.002(3)
O1B 0.035(2) 0.0306(18) 0.021(2) 0.0100(16) -0.0011(15) -0.0068(15)
O2B 0.043(2) 0.0314(19) 0.024(2) 0.0060(18) 0.0027(18) -0.0003(17)
C31B 0.027(2) 0.033(2) 0.019(3) 0.008(2) -0.0021(18) 0.0004(19)
C32B 0.026(2) 0.029(2) 0.018(3) 0.007(2) -0.0028(18) -0.0024(18)
C36B 0.048(3) 0.029(3) 0.025(3) 0.007(2) 0.008(3) 0.004(2)
C33B 0.032(3) 0.033(3) 0.020(3) 0.008(2) 0.003(2) -0.001(2)
C35B 0.039(3) 0.033(3) 0.016(3) 0.010(2) -0.006(2) -0.003(2)
C37B 0.051(4) 0.034(3) 0.023(3) 0.010(2) 0.007(3) -0.001(3)
C34B 0.038(3) 0.035(3) 0.020(3) 0.011(2) 0.002(2) -0.004(2)
O3B 0.048(2) 0.0306(19) 0.020(2) 0.0072(17) -0.0082(17) -0.0002(17)
C1A 0.050(4) 0.053(4) 0.038(4) 0.019(3) -0.001(3) -0.009(3)
F3A 0.067(3) 0.079(4) 0.063(4) 0.019(3) 0.007(3) -0.026(3)
F2A 0.082(4) 0.071(3) 0.039(3) 0.016(3) 0.006(3) -0.006(3)
F1A 0.115(5) 0.119(5) 0.120(6) 0.099(5) 0.019(4) 0.046(4)
O1A 0.076(4) 0.091(5) 0.049(5) 0.028(4) -0.016(3) -0.048(4)
O2A 0.067(4) 0.077(4) 0.026(3) 0.008(3) -0.002(3) 0.006(3)
O3A 0.089(5) 0.118(6) 0.086(6) 0.070(5) 0.016(4) 0.053(5)
C16B 0.038(3) 0.070(5) 0.017(3) 0.011(3) -0.003(2) -0.010(3)
C18B 0.052(4) 0.039(3) 0.026(4) 0.003(3) 0.002(3) -0.017(3)
C22B 0.046(4) 0.038(3) 0.037(4) 0.014(3) 0.017(3) 0.011(3)
C22 0.039(3) 0.041(3) 0.034(4) 0.014(3) -0.017(2) -0.008(2)
C23 0.029(3) 0.040(3) 0.031(3) 0.010(3) -0.009(2) -0.001(2)
O4B 0.075(4) 0.041(2) 0.029(3) 0.021(2) 0.000(2) -0.007(2)
C7B 0.057(5) 0.124(9) 0.040(5) 0.031(6) 0.013(4) -0.011(6)
C8B 0.042(4) 0.063(4) 0.030(4) 0.016(3) 0.005(3) 0.006(3)
C38B 0.054(4) 0.032(3) 0.023(3) 0.012(3) -0.009(2) -0.003(2)
S1R 0.025(3) 0.276(11) 0.123(7) 0.163(8) 0.029(3) 0.035(4)
O1R 0.12(2) 0.079(12) 0.13(2) 0.030(14) 0.11(2) 0.033(15)
O2R 0.108(19) 0.109(18) 0.071(19) 0.056(16) -0.061(13) -0.060(15)
O3R 0.12(2) 0.20(3) 0.08(2) -0.01(2) -0.039(17) 0.10(2)
C1R 0.076(12) 0.045(8) 0.090(17) 0.029(10) -0.039(11) 0.025(8)
F1R 0.055(6) 0.058(6) 0.059(7) 0.030(5) -0.005(5) 0.025(5)
F2R 0.28(3) 0.118(12) 0.043(9) 0.043(8) 0.065(13) 0.113(15)
F3R 0.103(11) 0.049(6) 0.20(2) 0.026(9) -0.102(12) 0.014(7)
S1R' 0.071(4) 0.073(3) 0.021(2) 0.014(2) 0.005(2) 0.027(3)
O1R' 0.041(8) 0.099(14) 0.21(3) 0.076(15) 0.022(11) -0.001(8)
O2R' 0.107(13) 0.081(10) 0.058(13) 0.005(9) -0.038(9) 0.051(10)
O3R' 0.064(9) 0.080(9) 0.090(14) 0.062(10) -0.046(8) -0.024(8)
C1R' 0.51(9) 0.083(19) 0.13(4) 0.03(2) -0.11(5) 0.13(4)
F1R' 0.30(3) 0.083(9) 0.082(11) 0.043(8) 0.044(13) 0.105(13)
F2R' 0.147(14) 0.111(11) 0.092(13) 0.051(9) -0.027(10) 0.025(10)
F3R' 0.17(2) 0.115(13) 0.17(3) 0.066(14) -0.039(16) 0.012(12)
S1T 0.031(2) 0.115(5) 0.049(3) 0.052(3) 0.0022(17) 0.016(3)
O1T 0.041(8) 0.25(3) 0.052(11) 0.090(15) 0.004(7) 0.006(12)
O2T 0.22(3) 0.055(9) 0.047(12) 0.017(8) 0.026(14) 0.071(13)
S1T' 0.048(2) 0.118(4) 0.075(3) 0.069(3) 0.0124(19) 0.023(2)
O1T' 0.119(12) 0.154(14) 0.101(14) 0.099(12) 0.004(10) 0.042(11)
O2T' 0.086(10) 0.143(14) 0.060(10) 0.044(9) 0.018(8) 0.049(10)
C1T 0.055(6) 0.133(11) 0.054(7) 0.019(7) 0.011(5) -0.043(6)
F1T 0.043(8) 0.089(12) 0.057(9) 0.037(9) -0.002(6) -0.004(7)
F3T 0.121(18) 0.044(9) 0.40(6) 0.027(19) 0.13(3) 0.042(10)
F2T 0.126(16) 0.152(18) 0.056(11) 0.061(12) 0.027(11) 0.007(14)
F1T' 0.072(7) 0.068(6) 0.085(9) 0.043(6) -0.006(6) -0.013(5)
F2T' 0.094(9) 0.142(14) 0.043(8) 0.037(8) -0.027(6) -0.032(9)
F3T' 0.050(6) 0.066(6) 0.050(6) 0.034(6) -0.002(4) -0.005(4)
N1U 0.037(6) 0.039(5) 0.065(9) 0.032(6) 0.008(5) -0.007(4)
C2U 0.061(10) 0.091(13) 0.062(13) 0.054(11) 0.000(8) -0.003(9)
C3U 0.078(13) 0.075(12) 0.030(11) 0.005(9) 0.003(9) -0.002(10)
N1Y 0.085(7) 0.117(9) 0.167(15) 0.087(10) 0.051(9) 0.019(6)
C1Y 0.085(9) 0.140(12) 0.131(15) 0.093(12) 0.033(9) 0.047(8)
C2Y 0.22(2) 0.37(3) 0.25(3) 0.24(3) 0.14(2) 0.22(2)
C1M 0.19(4) 0.07(3) 0.15(5) 0.03(2) -0.09(3) -0.06(2)
N1M 0.075(11) 0.071(10) 0.101(17) 0.051(11) -0.016(10) 0.008(8)
C1MA 0.11(2) 0.027(9) 0.15(4) 0.023(14) 0.08(3) 0.022(12)
N1P 0.072(15) 0.077(15) 0.39(7) 0.07(3) 0.06(3) -0.011(12)
C2P 0.15(3) 0.17(3) 0.17(3) 0.13(3) 0.11(3) 0.10(2)
C1P 0.16(3) 0.10(2) 0.14(3) -0.04(2) -0.10(3) 0.08(2)
C1I 0.055(15) 0.069(17) 0.037(15) 0.011(13) 0.001(11) 0.020(13)
N1I 0.067(19) 0.20(3) 0.80(11) 0.37(5) 0.16(4) 0.10(2)
C2I 0.011(11) 0.20(5) 0.30(7) -0.20(5) 0.02(2) -0.004(18)

loop_
_atom_type_symbol
_atom_type_description
_atom_type_scat_dispersion_real
_atom_type_scat_dispersion_imag
_atom_type_scat_source
C C 0.0033 0.0016 'International Tables Vol C Tables 4.2.6.8 and 6.1.1.4'
H H 0.0000 0.0000 'International Tables Vol C Tables 4.2.6.8 and 6.1.1.4'
N N 0.0061 0.0033 'International Tables Vol C Tables 4.2.6.8 and 6.1.1.4'
O O 0.0106 0.0060 'International Tables Vol C Tables 4.2.6.8 and 6.1.1.4'
F F 0.0171 0.0103 'International Tables Vol C Tables 4.2.6.8 and 6.1.1.4'
S S 0.1246 0.1234 'International Tables Vol C Tables 4.2.6.8 and 6.1.1.4'
Cu Cu 0.3201 1.2651 'International Tables Vol C Tables 4.2.6.8 and 6.1.1.4'

loop_
_geom_angle_atom_site_label_1
_geom_angle_atom_site_label_2
_geom_angle_atom_site_label_3
_geom_angle
_geom_angle_site_symmetry_1
_geom_angle_site_symmetry_3
O3 Cu1 N5 166.6(2) . .
O3 Cu1 N4 96.11(19) . .
N5 Cu1 N4 85.3(2) . .
O3 Cu1 N6 96.07(19) . .
N5 Cu1 N6 86.3(2) . .
N4 Cu1 N6 160.7(2) . .
O1 Cu2 N2 170.0(2) . .
O1 Cu2 N1 96.1(2) . .
N2 Cu2 N1 85.3(2) . .
O1 Cu2 N3 90.6(2) . .
N2 Cu2 N3 85.6(2) . .
N1 Cu2 N3 163.9(2) . .
O3B Cu1B N2B 167.4(2) . .
O3B Cu1B N1B 94.1(2) . .
N2B Cu1B N1B 85.4(3) . .
O3B Cu1B N3B 98.6(2) . .
N2B Cu1B N3B 84.8(3) . .
N1B Cu1B N3B 162.3(2) . .
O1B Cu2B N5B 166.2(2) . .
O1B Cu2B N6B 95.23(19) . .
N5B Cu2B N6B 86.1(2) . .
O1B Cu2B N4B 97.0(2) . .
N5B Cu2B N4B 85.1(2) . .
N6B Cu2B N4B 162.1(2) . .
O2A S1A O3A 111.8(5) . .
O2A S1A O1A 112.9(5) . .
O3A S1A O1A 115.5(5) . .
O2A S1A C1A 107.7(4) . .
O3A S1A C1A 104.4(4) . .
O1A S1A C1A 103.6(4) . .
C28 C27 C26 118.7(6) . .
C28 C27 C30 122.1(6) . .
C26 C27 C30 119.1(6) . .
C3 N2 C4 110.2(5) . .
C3 N2 C5 110.9(5) . .
C4 N2 C5 110.5(5) . .
C3 N2 Cu2 106.2(4) . .
C4 N2 Cu2 110.9(4) . .
C5 N2 Cu2 108.0(4) . .
C2 N1 C1 109.2(5) . .
C2 N1 C30 110.0(5) . .
C1 N1 C30 108.6(5) . .
C2 N1 Cu2 107.5(4) . .
C1 N1 Cu2 101.1(4) . .
C30 N1 Cu2 119.9(4) . .
C8 N3 C7 108.3(5) . .
C8 N3 C6 110.8(5) . .
C7 N3 C6 108.2(5) . .
C8 N3 Cu2 118.4(4) . .
C7 N3 Cu2 104.1(4) . .
C6 N3 Cu2 106.5(4) . .
N1 C2 C3 108.9(5) . .
N2 C3 C2 108.2(5) . .
N2 C5 C6 108.3(5) . .
C5 C6 N3 109.6(5) . .
C14 C9 C10 116.8(6) . .
C14 C9 C8 119.8(5) . .
C10 C9 C8 123.3(5) . .
C10 C11 C12 120.4(5) . .
C11 C10 C9 122.2(6) . .
C11 C12 C13 118.6(6) . .
C11 C12 C15 122.4(5) . .
C13 C12 C15 118.9(5) . .
C12 C13 C14 120.7(6) . .
N3 C8 C9 115.0(5) . .
C9 C14 C13 121.2(6) . .
N4 C15 C12 114.2(4) . .
O2SB S1SB O3SB 110.4(7) . .
O2SB S1SB O1SB 106.4(8) . .
O3SB S1SB O1SB 110.1(7) . .
O2SB S1SB C1SB 110.6(8) . .
O3SB S1SB C1SB 111.2(8) . .
O1SB S1SB C1SB 108.1(7) . .
F3SB C1SB F2SB 108.3(11) . .
F3SB C1SB F1SB 111.3(16) . .
F2SB C1SB F1SB 107.6(13) . .
F3SB C1SB S1SB 109.1(8) . .
F2SB C1SB S1SB 112.1(10) . .
F1SB C1SB S1SB 108.5(14) . .
O1SX S1SX O2SX 141(2) . .
O1SX S1SX O3SX 115(2) . .
O2SX S1SX O3SX 97.9(17) . .
O1SX S1SX C1SX 112(2) . .
O2SX S1SX C1SX 90.4(19) . .
O3SX S1SX C1SX 86.6(14) . .
F1SX C1SX F3SX 112(3) . .
F1SX C1SX F2SX 103(3) . .
F3SX C1SX F2SX 104(3) . .
F1SX C1SX S1SX 122(2) . .
F3SX C1SX S1SX 108(2) . .
F2SX C1SX S1SX 106(3) . .
C23 N6 C22 107.7(5) . .
C23 N6 C21 110.5(5) . .
C22 N6 C21 110.2(5) . .
C23 N6 Cu1 119.0(4) . .
C22 N6 Cu1 101.6(4) . .
C21 N6 Cu1 107.4(4) . .
C18 N5 C20 112.2(5) . .
C18 N5 C19 109.6(5) . .
C20 N5 C19 111.7(5) . .
C18 N5 Cu1 108.3(4) . .
C20 N5 Cu1 106.5(4) . .
C19 N5 Cu1 108.3(4) . .
C16 N4 C17 109.5(5) . .
C16 N4 C15 108.0(5) . .
C17 N4 C15 110.0(5) . .
C16 N4 Cu1 101.2(4) . .
C17 N4 Cu1 108.3(4) . .
C15 N4 Cu1 119.3(4) . .
N5 C18 C17 108.6(5) . .
N5 C20 C21 108.0(5) . .
N6 C21 C20 110.0(5) . .
N4 C17 C18 109.8(5) . .
C29 C24 C25 117.9(6) . .
C29 C24 C23 122.1(5) . .
C25 C24 C23 119.9(6) . .
C26 C25 C24 121.7(6) . .
C24 C29 C28 121.1(6) . .
C25 C26 C27 119.8(6) . .
C29 C28 C27 120.9(6) . .
N1 C30 C27 116.6(5) . .
C31 O1 Cu2 126.3(5) . .
O2 C31 O1 126.7(6) . .
O2 C31 C32 120.7(6) . .
O1 C31 C32 112.5(7) . .
C32 C33 C34 120.3(5) . .
C36 C37 C32 119.8(7) . .
C35 C34 C33 120.2(6) . .
C33 C32 C37 119.6(6) . .
C33 C32 C31 123.5(6) . .
C37 C32 C31 116.9(7) . .
C34 C35 C36 120.1(5) . .
C34 C35 C38 119.3(5) . 2_656
C36 C35 C38 120.5(5) . 2_656
C37 C36 C35 119.9(6) . .
C38 O3 Cu1 136.1(4) . .
O4 C38 O3 125.5(5) . .
O4 C38 C35 121.3(5) . 2_656
O3 C38 C35 113.2(5) . 2_656
N2B C3B C2B 110.4(6) . .
C3B C2B N1B 108.0(6) . .
N2B C5B C6B 107.9(5) . .
C5B C6B N3B 108.6(7) . .
C1B N1B C30B 107.3(6) . .
C1B N1B C2B 107.0(5) . .
C30B N1B C2B 110.2(6) . .
C1B N1B Cu1B 105.3(5) . .
C30B N1B Cu1B 119.1(4) . .
C2B N1B Cu1B 107.3(5) . .
C3B N2B C4B 110.0(7) . .
C3B N2B C5B 113.2(6) . .
C4B N2B C5B 109.9(7) . .
C3B N2B Cu1B 106.6(4) . .
C4B N2B Cu1B 107.7(4) . .
C5B N2B Cu1B 109.3(5) . .
C8B N3B C7B 107.8(8) . .
C8B N3B C6B 110.8(7) . .
C7B N3B C6B 107.6(6) . .
C8B N3B Cu1B 116.8(4) . .
C7B N3B Cu1B 107.4(6) . .
C6B N3B Cu1B 106.2(6) . .
C10B C9B C14B 118.0(6) . .
C10B C9B C8B 122.1(6) . .
C14B C9B C8B 119.9(6) . .
C13B C12B C11B 117.4(6) . .
C13B C12B C15B 119.8(6) . .
C11B C12B C15B 122.6(5) . .
C14B C13B C12B 121.3(7) . .
C13B C14B C9B 120.9(6) . .
C11B C10B C9B 120.5(6) . .
C10B C11B C12B 121.8(6) . .
N4B C15B C12B 114.6(5) . .
C21B N6B C23B 110.6(6) . .
C21B N6B C22B 109.2(5) . .
C23B N6B C22B 106.6(5) . .
C21B N6B Cu2B 108.0(4) . .
C23B N6B Cu2B 117.5(4) . .
C22B N6B Cu2B 104.5(5) . .
C18B N5B C19B 111.1(5) . .
C18B N5B C20B 113.6(5) . .
C19B N5B C20B 110.0(6) . .
C18B N5B Cu2B 109.4(5) . .
C19B N5B Cu2B 106.1(4) . .
C20B N5B Cu2B 106.1(4) . .
C16B N4B C15B 107.9(6) . .
C16B N4B C17B 108.3(5) . .
C15B N4B C17B 111.6(5) . .
C16B N4B Cu2B 104.5(4) . .
C15B N4B Cu2B 117.0(4) . .
C17B N4B Cu2B 107.0(5) . .
N4B C17B C18B 109.3(6) . .
N6B C21B C20B 108.9(6) . .
N5B C20B C21B 109.3(5) . .
N6B C23B C24B 115.1(5) . .
C26B C25B C24B 121.1(6) . .
C26B C27B C28B 118.0(7) . .
C26B C27B C30B 120.9(6) . .
C28B C27B C30B 121.0(6) . .
C29B C24B C25B 118.0(6) . .
C29B C24B C23B 120.6(6) . .
C25B C24B C23B 121.2(6) . .
C29B C28B C27B 121.1(6) . .
C25B C26B C27B 120.8(6) . .
C28B C29B C24B 121.0(6) . .
N1B C30B C27B 116.1(6) . .
C31B O1B Cu2B 118.7(4) . .
O2B C31B O1B 124.0(5) . .
O2B C31B C32B 120.8(5) . .
O1B C31B C32B 115.2(5) . .
C37B C32B C33B 119.6(5) . .
C37B C32B C31B 122.4(5) . .
C33B C32B C31B 117.9(5) . .
C37B C36B C35B 121.1(6) . .
C34B C33B C32B 120.5(5) . .
C36B C35B C34B 118.9(5) . .
C36B C35B C38B 122.9(6) . 2_655
C34B C35B C38B 118.2(5) . 2_655
C36B C37B C32B 120.0(5) . .
C33B C34B C35B 119.7(5) . .
C38B O3B Cu1B 112.0(4) . .
F2A C1A F1A 103.9(8) . .
F2A C1A F3A 106.7(7) . .
F1A C1A F3A 109.3(7) . .
F2A C1A S1A 111.8(5) . .
F1A C1A S1A 113.0(6) . .
F3A C1A S1A 111.8(6) . .
N5B C18B C17B 107.9(5) . .
N6 C23 C24 116.0(5) . .
N3B C8B C9B 115.2(6) . .
O4B C38B O3B 124.5(6) . .
O4B C38B C35B 119.9(6) . 2_655
O3B C38B C35B 115.6(5) . 2_655
O2R S1R O1R 145(2) . .
O2R S1R O3R 117(2) . .
O1R S1R O3R 97(3) . .
O2R S1R C1R 86.1(15) . .
O1R S1R C1R 91.0(15) . .
O3R S1R C1R 78.3(17) . .
F2R C1R F1R 107.1(17) . .
F2R C1R F3R 115(2) . .
F1R C1R F3R 104.5(16) . .
F2R C1R S1R 105.7(15) . .
F1R C1R S1R 114.3(15) . .
F3R C1R S1R 110.3(15) . .
O3R' S1R' O1R' 141.7(17) . .
O3R' S1R' O2R' 115.2(13) . .
O1R' S1R' O2R' 97.0(17) . .
O3R' S1R' C1R' 67.8(19) . .
O1R' S1R' C1R' 107(2) . .
O2R' S1R' C1R' 71.2(13) . .
F1R' C1R' F2R' 113(3) . .
F1R' C1R' F3R' 116.3(19) . .
F2R' C1R' F3R' 81(3) . .
F1R' C1R' S1R' 142(4) . .
F2R' C1R' S1R' 95(3) . .
F3R' C1R' S1R' 91(3) . .
O3T S1T O1T 118.1(14) . .
O3T S1T O2T 123.7(13) . .
O1T S1T O2T 107.6(15) . .
O3T S1T C1T 102.9(9) . .
O1T S1T C1T 96.6(9) . .
O2T S1T C1T 102.5(11) . .
O2T' S1T' O1T' 110.5(12) . .
O2T' S1T' O3T' 116.4(11) . .
O1T' S1T' O3T' 115.1(11) . .
O2T' S1T' C1T 108.5(8) . .
O1T' S1T' C1T 100.8(9) . .
O3T' S1T' C1T 103.8(9) . .
F3T C1T F2T' 62(3) . .
F3T C1T F1T 125(2) . .
F2T' C1T F1T 119.2(12) . .
F3T C1T F3T' 94(2) . .
F2T' C1T F3T' 106.5(11) . .
F1T C1T F3T' 30.5(7) . .
F3T C1T F1T' 49(3) . .
F2T' C1T F1T' 108.2(15) . .
F1T C1T F1T' 115.0(14) . .
F3T' C1T F1T' 97.3(13) . .
F3T C1T F2T 109(3) . .
F2T' C1T F2T 46.5(12) . .
F1T C1T F2T 95.2(14) . .
F3T' C1T F2T 106.6(11) . .
F1T' C1T F2T 149.1(14) . .
F3T C1T S1T' 145.8(14) . .
F2T' C1T S1T' 117.1(15) . .
F1T C1T S1T' 86.6(11) . .
F3T' C1T S1T' 116.5(10) . .
F1T' C1T S1T' 109.3(8) . .
F2T C1T S1T' 77.5(12) . .
F3T C1T S1T 118.6(15) . .
F2T' C1T S1T 118.0(12) . .
F1T C1T S1T 107.8(11) . .
F3T' C1T S1T 132.9(10) . .
F1T' C1T S1T 83.3(7) . .
F2T C1T S1T 94.0(12) . .
S1T' C1T S1T 28.2(3) . .
N1U C2U C3U 175.4(19) . .
N1Y C1Y C2Y 168(2) . .
N1M C1M C1MA 173(5) . .
N1M C1M C1M 164(6) . 2_665
C1MA C1M C1M 10(3) . 2_665
C1M C1MA C1M 101(10) 2_665 .
N1P C1P C2P 169(3) . .
N1I C1I C2I 121(3) . .

loop_
_geom_bond_atom_site_label_1
_geom_bond_atom_site_label_2
_geom_bond_distance
_geom_bond_site_symmetry_2
Cu1 O3 1.904(4) .
Cu1 N5 2.017(5) .
Cu1 N4 2.060(5) .
Cu1 N6 2.061(5) .
Cu2 O1 1.911(4) .
Cu2 N2 2.003(5) .
Cu2 N1 2.092(5) .
Cu2 N3 2.102(5) .
Cu1B O3B 1.928(4) .
Cu1B N2B 2.009(5) .
Cu1B N1B 2.098(6) .
Cu1B N3B 2.115(8) .
Cu2B O1B 1.923(4) .
Cu2B N5B 2.000(5) .
Cu2B N6B 2.075(6) .
Cu2B N4B 2.076(6) .
S1A O2A 1.418(6) .
S1A O3A 1.435(7) .
S1A O1A 1.440(7) .
S1A C1A 1.782(8) .
C27 C28 1.403(9) .
C27 C26 1.411(9) .
C27 C30 1.512(9) .
C1 N1 1.498(9) .
N2 C3 1.482(7) .
N2 C4 1.500(8) .
N2 C5 1.501(8) .
N1 C2 1.498(8) .
N1 C30 1.504(8) .
N3 C8 1.472(8) .
N3 C7 1.504(9) .
N3 C6 1.524(9) .
C2 C3 1.535(10) .
C5 C6 1.517(9) .
C9 C14 1.400(9) .
C9 C10 1.410(8) .
C9 C8 1.520(9) .
C11 C10 1.387(8) .
C11 C12 1.393(8) .
C12 C13 1.397(9) .
C12 C15 1.530(9) .
C13 C14 1.406(10) .
C15 N4 1.520(8) .
S1SB O2SB 1.449(11) .
S1SB O3SB 1.462(11) .
S1SB O1SB 1.536(11) .
S1SB C1SB 1.699(15) .
C1SB F3SB 1.324(14) .
C1SB F2SB 1.325(15) .
C1SB F1SB 1.39(2) .
S1SX O1SX 1.08(3) .
S1SX O2SX 1.54(3) .
S1SX O3SX 1.73(2) .
S1SX C1SX 1.93(3) .
C1SX F1SX 1.23(4) .
C1SX F3SX 1.31(4) .
C1SX F2SX 1.41(5) .
N6 C23 1.497(9) .
N6 C22 1.499(9) .
N6 C21 1.498(7) .
N5 C18 1.492(9) .
N5 C20 1.493(8) .
N5 C19 1.496(8) .
N4 C16 1.490(8) .
N4 C17 1.495(8) .
C18 C17 1.520(9) .
C20 C21 1.537(10) .
C24 C29 1.396(9) .
C24 C25 1.411(8) .
C24 C23 1.515(9) .
C25 C26 1.400(9) .
C29 C28 1.401(10) .
O1 C31 1.310(9) .
O2 C31 1.222(10) .
C31 C32 1.524(9) .
C33 C32 1.396(10) .
C33 C34 1.409(8) .
C37 C36 1.405(9) .
C37 C32 1.417(9) .
C34 C35 1.389(8) .
C35 C36 1.412(9) .
C35 C38 1.524(7) 2_656
O3 C38 1.311(6) .
C38 O4 1.232(7) .
C38 C35 1.524(7) 2_656
C1B N1B 1.490(9) .
C3B N2B 1.471(11) .
C3B C2B 1.516(13) .
C2B N1B 1.532(8) .
C5B N2B 1.487(11) .
C5B C6B 1.524(14) .
C4B N2B 1.482(10) .
C6B N3B 1.525(10) .
N1B C30B 1.489(10) .
N3B C8B 1.491(11) .
N3B C7B 1.506(11) .
C9B C10B 1.397(9) .
C9B C14B 1.420(11) .
C9B C8B 1.516(10) .
C12B C13B 1.399(9) .
C12B C11B 1.409(9) .
C12B C15B 1.506(9) .
C13B C14B 1.383(11) .
C10B C11B 1.388(9) .
C15B N4B 1.501(10) .
N6B C21B 1.495(8) .
N6B C23B 1.500(9) .
N6B C22B 1.501(8) .
N5B C18B 1.475(10) .
N5B C19B 1.501(9) .
N5B C20B 1.505(10) .
N4B C16B 1.486(9) .
N4B C17B 1.510(8) .
C17B C18B 1.523(12) .
C21B C20B 1.527(11) .
C23B C24B 1.525(10) .
C25B C26B 1.384(10) .
C25B C24B 1.416(9) .
C27B C26B 1.408(9) .
C27B C28B 1.413(10) .
C27B C30B 1.511(10) .
C24B C29B 1.402(10) .
C28B C29B 1.383(10) .
O1B C31B 1.305(7) .
O2B C31B 1.229(7) .
C31B C32B 1.500(7) .
C32B C37B 1.394(8) .
C32B C33B 1.397(7) .
C36B C37B 1.383(8) .
C36B C35B 1.391(8) .
C33B C34B 1.388(8) .
C35B C34B 1.416(9) .
C35B C38B 1.508(8) 2_655
O3B C38B 1.295(8) .
C1A F2A 1.319(10) .
C1A F1A 1.332(11) .
C1A F3A 1.345(9) .
O4B C38B 1.218(8) .
C38B C35B 1.508(8) 2_655
S1R O2R 1.40(3) .
S1R O1R 1.41(3) .
S1R O3R 1.42(3) .
S1R C1R 2.01(3) .
C1R F2R 1.33(3) .
C1R F1R 1.354(17) .
C1R F3R 1.38(2) .
S1R' O3R' 1.36(2) .
S1R' O1R' 1.38(2) .
S1R' O2R' 1.49(2) .
S1R' C1R' 2.15(5) .
C1R' F1R' 1.30(7) .
C1R' F2R' 1.64(6) .
C1R' F3R' 1.71(7) .
S1T O3T 1.39(2) .
S1T O1T 1.391(18) .
S1T O2T 1.556(18) .
S1T C1T 1.888(14) .
S1T' O2T' 1.483(17) .
S1T' O1T' 1.492(15) .
S1T' O3T' 1.52(2) .
S1T' C1T 1.678(17) .
C1T F3T 1.09(2) .
C1T F2T' 1.303(19) .
C1T F1T 1.38(2) .
C1T F3T' 1.390(16) .
C1T F1T' 1.486(19) .
C1T F2T 1.61(3) .
N1U C2U 1.17(3) .
C2U C3U 1.56(3) .
N1Y C1Y 1.18(2) .
C1Y C2Y 1.59(3) .
C1M N1M 1.28(7) .
C1M C1MA 1.49(5) .
C1M C1M 1.57(15) 2_665
C1MA C1M 0.29(10) 2_665
N1P C1P 1.32(7) .
C2P C1P 1.64(7) .
C1I N1I 1.179(10) .
C1I C2I 1.542(10) .

loop_
_geom_torsion_atom_site_label_1
_geom_torsion_atom_site_label_2
_geom_torsion_atom_site_label_3
_geom_torsion_atom_site_label_4
_geom_torsion
_geom_torsion_site_symmetry_1
_geom_torsion_site_symmetry_4
O1 Cu2 N2 C3 -72.3(12) . .
N1 Cu2 N2 C3 26.2(4) . .
N3 Cu2 N2 C3 -140.5(4) . .
O1 Cu2 N2 C4 167.9(10) . .
N1 Cu2 N2 C4 -93.7(4) . .
N3 Cu2 N2 C4 99.7(4) . .
O1 Cu2 N2 C5 46.7(13) . .
N1 Cu2 N2 C5 145.1(4) . .
N3 Cu2 N2 C5 -21.5(4) . .
O1 Cu2 N1 C2 171.6(4) . .
N2 Cu2 N1 C2 1.6(4) . .
N3 Cu2 N1 C2 57.4(9) . .
O1 Cu2 N1 C1 57.2(4) . .
N2 Cu2 N1 C1 -112.9(4) . .
N3 Cu2 N1 C1 -57.0(9) . .
O1 Cu2 N1 C30 -62.0(5) . .
N2 Cu2 N1 C30 128.0(5) . .
N3 Cu2 N1 C30 -176.1(7) . .
O1 Cu2 N3 C8 58.2(5) . .
N2 Cu2 N3 C8 -131.1(5) . .
N1 Cu2 N3 C8 173.1(7) . .
O1 Cu2 N3 C7 -62.0(4) . .
N2 Cu2 N3 C7 108.7(4) . .
N1 Cu2 N3 C7 52.9(9) . .
O1 Cu2 N3 C6 -176.2(4) . .
N2 Cu2 N3 C6 -5.5(4) . .
N1 Cu2 N3 C6 -61.4(9) . .
C1 N1 C2 C3 80.5(6) . .
C30 N1 C2 C3 -160.4(5) . .
Cu2 N1 C2 C3 -28.4(6) . .
C4 N2 C3 C2 71.3(6) . .
C5 N2 C3 C2 -166.0(5) . .
Cu2 N2 C3 C2 -49.0(6) . .
N1 C2 C3 N2 52.0(7) . .
C3 N2 C5 C6 161.0(5) . .
C4 N2 C5 C6 -76.5(6) . .
Cu2 N2 C5 C6 45.0(6) . .
N2 C5 C6 N3 -51.3(7) . .
C8 N3 C6 C5 161.6(5) . .
C7 N3 C6 C5 -79.8(6) . .
Cu2 N3 C6 C5 31.6(5) . .
C12 C11 C10 C9 1.0(9) . .
C14 C9 C10 C11 0.2(9) . .
C8 C9 C10 C11 -176.5(6) . .
C10 C11 C12 C13 -1.7(9) . .
C10 C11 C12 C15 175.5(5) . .
C11 C12 C13 C14 1.4(10) . .
C15 C12 C13 C14 -175.9(6) . .
C7 N3 C8 C9 -178.3(5) . .
C6 N3 C8 C9 -59.8(7) . .
Cu2 N3 C8 C9 63.6(7) . .
C14 C9 C8 N3 131.7(7) . .
C10 C9 C8 N3 -51.8(9) . .
C10 C9 C14 C13 -0.5(11) . .
C8 C9 C14 C13 176.2(7) . .
C12 C13 C14 C9 -0.2(11) . .
C11 C12 C15 N4 55.0(8) . .
C13 C12 C15 N4 -127.8(6) . .
O2SB S1SB C1SB F3SB -64.6(13) . .
O3SB S1SB C1SB F3SB 58.5(13) . .
O1SB S1SB C1SB F3SB 179.4(10) . .
O2SB S1SB C1SB F2SB 55.3(11) . .
O3SB S1SB C1SB F2SB 178.4(9) . .
O1SB S1SB C1SB F2SB -60.7(11) . .
O2SB S1SB C1SB F1SB 174.0(14) . .
O3SB S1SB C1SB F1SB -63.0(15) . .
O1SB S1SB C1SB F1SB 57.9(15) . .
O1SX S1SX C1SX F1SX -164(3) . .
O2SX S1SX C1SX F1SX 49(4) . .
O3SX S1SX C1SX F1SX -49(3) . .
O1SX S1SX C1SX F3SX 65(4) . .
O2SX S1SX C1SX F3SX -82(3) . .
O3SX S1SX C1SX F3SX -180(3) . .
O1SX S1SX C1SX F2SX -46(3) . .
O2SX S1SX C1SX F2SX 167(3) . .
O3SX S1SX C1SX F2SX 69(2) . .
O3 Cu1 N6 C23 36.2(5) . .
N5 Cu1 N6 C23 -130.6(5) . .
N4 Cu1 N6 C23 165.0(6) . .
O3 Cu1 N6 C22 -81.8(4) . .
N5 Cu1 N6 C22 111.4(4) . .
N4 Cu1 N6 C22 47.0(8) . .
O3 Cu1 N6 C21 162.6(4) . .
N5 Cu1 N6 C21 -4.2(4) . .
N4 Cu1 N6 C21 -68.6(8) . .
O3 Cu1 N5 C18 115.4(9) . .
N4 Cu1 N5 C18 18.8(4) . .
N6 Cu1 N5 C18 -143.8(4) . .
O3 Cu1 N5 C20 -123.7(9) . .
N4 Cu1 N5 C20 139.8(4) . .
N6 Cu1 N5 C20 -22.8(4) . .
O3 Cu1 N5 C19 -3.4(12) . .
N4 Cu1 N5 C19 -100.0(4) . .
N6 Cu1 N5 C19 97.4(4) . .
C12 C15 N4 C16 179.5(5) . .
C12 C15 N4 C17 60.1(6) . .
C12 C15 N4 Cu1 -65.9(6) . .
O3 Cu1 N4 C16 85.7(4) . .
N5 Cu1 N4 C16 -107.7(4) . .
N6 Cu1 N4 C16 -43.1(8) . .
O3 Cu1 N4 C17 -159.2(4) . .
N5 Cu1 N4 C17 7.4(4) . .
N6 Cu1 N4 C17 72.0(8) . .
O3 Cu1 N4 C15 -32.5(4) . .
N5 Cu1 N4 C15 134.2(4) . .
N6 Cu1 N4 C15 -161.3(5) . .
C20 N5 C18 C17 -158.6(5) . .
C19 N5 C18 C17 76.6(6) . .
Cu1 N5 C18 C17 -41.3(6) . .
C18 N5 C20 C21 163.3(5) . .
C19 N5 C20 C21 -73.1(6) . .
Cu1 N5 C20 C21 45.0(6) . .
C23 N6 C21 C20 161.5(5) . .
C22 N6 C21 C20 -79.6(7) . .
Cu1 N6 C21 C20 30.2(6) . .
N5 C20 C21 N6 -50.9(7) . .
C16 N4 C17 C18 77.4(6) . .
C15 N4 C17 C18 -164.1(5) . .
Cu1 N4 C17 C18 -32.1(6) . .
N5 C18 C17 N4 49.0(7) . .
C29 C24 C25 C26 -0.6(10) . .
C23 C24 C25 C26 -176.0(6) . .
C25 C24 C29 C28 -0.6(10) . .
C23 C24 C29 C28 174.7(6) . .
C24 C25 C26 C27 1.5(10) . .
C28 C27 C26 C25 -1.0(10) . .
C30 C27 C26 C25 175.2(6) . .
C24 C29 C28 C27 1.1(11) . .
C26 C27 C28 C29 -0.2(10) . .
C30 C27 C28 C29 -176.3(6) . .
C2 N1 C30 C27 58.8(7) . .
C1 N1 C30 C27 178.3(5) . .
Cu2 N1 C30 C27 -66.5(6) . .
C28 C27 C30 N1 -95.5(7) . .
C26 C27 C30 N1 88.4(7) . .
N2 Cu2 O1 C31 -158.4(10) . .
N1 Cu2 O1 C31 104.1(6) . .
N3 Cu2 O1 C31 -90.6(6) . .
Cu2 O1 C31 O2 -17.4(11) . .
Cu2 O1 C31 C32 158.8(4) . .
C32 C33 C34 C35 0.7(10) . .
C34 C33 C32 C37 -3.9(11) . .
C34 C33 C32 C31 176.7(6) . .
C36 C37 C32 C33 4.1(12) . .
C36 C37 C32 C31 -176.4(8) . .
O2 C31 C32 C33 -178.5(7) . .
O1 C31 C32 C33 5.0(10) . .
O2 C31 C32 C37 2.1(11) . .
O1 C31 C32 C37 -174.4(7) . .
C33 C34 C35 C36 2.3(10) . .
C33 C34 C35 C38 -174.3(6) . 2_656
C32 C37 C36 C35 -1.1(13) . .
C34 C35 C36 C37 -2.1(12) . .
C38 C35 C36 C37 174.5(7) 2_656 .
N5 Cu1 O3 C38 -158.2(8) . .
N4 Cu1 O3 C38 -62.9(6) . .
N6 Cu1 O3 C38 102.1(6) . .
Cu1 O3 C38 O4 -23.7(10) . .
Cu1 O3 C38 C35 153.8(4) . 2_656
N2B C3B C2B N1B -51.0(8) . .
N2B C5B C6B N3B 53.2(9) . .
C3B C2B N1B C1B -84.3(8) . .
C3B C2B N1B C30B 159.3(6) . .
C3B C2B N1B Cu1B 28.2(6) . .
O3B Cu1B N1B C1B -81.6(4) . .
N2B Cu1B N1B C1B 111.0(4) . .
N3B Cu1B N1B C1B 54.4(10) . .
O3B Cu1B N1B C30B 38.7(5) . .
N2B Cu1B N1B C30B -128.7(5) . .
N3B Cu1B N1B C30B 174.7(7) . .
O3B Cu1B N1B C2B 164.6(4) . .
N2B Cu1B N1B C2B -2.8(4) . .
N3B Cu1B N1B C2B -59.3(10) . .
C2B C3B N2B C4B -69.0(8) . .
C2B C3B N2B C5B 167.7(6) . .
C2B C3B N2B Cu1B 47.5(7) . .
C6B C5B N2B C3B -162.4(7) . .
C6B C5B N2B C4B 74.2(9) . .
C6B C5B N2B Cu1B -43.8(8) . .
O3B Cu1B N2B C3B -112.3(11) . .
N1B Cu1B N2B C3B -23.9(5) . .
N3B Cu1B N2B C3B 141.3(5) . .
O3B Cu1B N2B C4B 5.8(16) . .
N1B Cu1B N2B C4B 94.1(6) . .
N3B Cu1B N2B C4B -100.6(6) . .
O3B Cu1B N2B C5B 125.1(11) . .
N1B Cu1B N2B C5B -146.5(5) . .
N3B Cu1B N2B C5B 18.7(5) . .
C5B C6B N3B C8B -163.5(6) . .
C5B C6B N3B C7B 78.9(9) . .
C5B C6B N3B Cu1B -35.8(7) . .
O3B Cu1B N3B C8B -33.9(6) . .
N2B Cu1B N3B C8B 133.8(6) . .
N1B Cu1B N3B C8B -169.5(7) . .
O3B Cu1B N3B C7B 87.2(6) . .
N2B Cu1B N3B C7B -105.1(6) . .
N1B Cu1B N3B C7B -48.4(11) . .
O3B Cu1B N3B C6B -158.0(4) . .
N2B Cu1B N3B C6B 9.8(5) . .
N1B Cu1B N3B C6B 66.4(10) . .
C11B C12B C13B C14B 2.4(11) . .
C15B C12B C13B C14B 177.9(7) . .
C12B C13B C14B C9B -2.2(12) . .
C10B C9B C14B C13B 0.6(11) . .
C8B C9B C14B C13B -177.4(7) . .
C14B C9B C10B C11B 0.8(10) . .
C8B C9B C10B C11B 178.7(7) . .
C9B C10B C11B C12B -0.5(10) . .
C13B C12B C11B C10B -1.1(10) . .
C15B C12B C11B C10B -176.4(6) . .
C13B C12B C15B N4B 102.7(7) . .
C11B C12B C15B N4B -82.0(8) . .
O1B Cu2B N6B C21B -162.4(4) . .
N5B Cu2B N6B C21B 3.8(4) . .
N4B Cu2B N6B C21B 64.6(8) . .
O1B Cu2B N6B C23B -36.5(4) . .
N5B Cu2B N6B C23B 129.7(5) . .
N4B Cu2B N6B C23B -169.5(6) . .
O1B Cu2B N6B C22B 81.4(4) . .
N5B Cu2B N6B C22B -112.4(4) . .
N4B Cu2B N6B C22B -51.6(8) . .
O1B Cu2B N5B C18B -118.1(10) . .
N6B Cu2B N5B C18B 145.7(4) . .
N4B Cu2B N5B C18B -18.8(4) . .
O1B Cu2B N5B C19B 1.9(13) . .
N6B Cu2B N5B C19B -94.3(5) . .
N4B Cu2B N5B C19B 101.3(5) . .
O1B Cu2B N5B C20B 118.9(9) . .
N6B Cu2B N5B C20B 22.7(4) . .
N4B Cu2B N5B C20B -141.7(4) . .
C12B C15B N4B C16B -174.2(5) . .
C12B C15B N4B C17B -55.4(7) . .
C12B C15B N4B Cu2B 68.3(6) . .
O1B Cu2B N4B C16B -87.8(4) . .
N5B Cu2B N4B C16B 105.9(5) . .
N6B Cu2B N4B C16B 45.0(9) . .
O1B Cu2B N4B C15B 31.5(4) . .
N5B Cu2B N4B C15B -134.8(4) . .
N6B Cu2B N4B C15B 164.3(6) . .
O1B Cu2B N4B C17B 157.5(4) . .
N5B Cu2B N4B C17B -8.7(4) . .
N6B Cu2B N4B C17B -69.7(8) . .
C16B N4B C17B C18B -78.2(7) . .
C15B N4B C17B C18B 163.1(5) . .
Cu2B N4B C17B C18B 33.9(6) . .
C23B N6B C21B C20B -159.4(5) . .
C22B N6B C21B C20B 83.6(7) . .
Cu2B N6B C21B C20B -29.5(6) . .
C18B N5B C20B C21B -165.8(6) . .
C19B N5B C20B C21B 68.9(6) . .
Cu2B N5B C20B C21B -45.5(6) . .
N6B C21B C20B N5B 50.5(7) . .
C21B N6B C23B C24B 63.2(7) . .
C22B N6B C23B C24B -178.1(5) . .
Cu2B N6B C23B C24B -61.4(7) . .
C26B C25B C24B C29B 0.0(9) . .
C26B C25B C24B C23B 174.8(6) . .
N6B C23B C24B C29B -97.9(7) . .
N6B C23B C24B C25B 87.4(7) . .
C26B C27B C28B C29B -0.2(10) . .
C30B C27B C28B C29B 175.5(7) . .
C24B C25B C26B C27B 0.2(10) . .
C28B C27B C26B C25B -0.1(10) . .
C30B C27B C26B C25B -175.8(6) . .
C27B C28B C29B C24B 0.4(11) . .
C25B C24B C29B C28B -0.3(10) . .
C23B C24B C29B C28B -175.2(6) . .
C1B N1B C30B C27B -178.3(6) . .
C2B N1B C30B C27B -62.1(8) . .
Cu1B N1B C30B C27B 62.4(7) . .
C26B C27B C30B N1B -87.1(8) . .
C28B C27B C30B N1B 97.3(8) . .
N5B Cu2B O1B C31B 178.5(9) . .
N6B Cu2B O1B C31B -86.4(4) . .
N4B Cu2B O1B C31B 80.5(4) . .
Cu2B O1B C31B O2B -2.0(8) . .
Cu2B O1B C31B C32B 179.0(4) . .
O2B C31B C32B C37B -159.0(6) . .
O1B C31B C32B C37B 20.0(8) . .
O2B C31B C32B C33B 20.1(8) . .
O1B C31B C32B C33B -160.8(5) . .
C37B C32B C33B C34B 2.2(9) . .
C31B C32B C33B C34B -177.0(6) . .
C37B C36B C35B C34B 0.5(10) . .
C37B C36B C35B C38B -179.4(7) . 2_655
C35B C36B C37B C32B 1.6(11) . .
C33B C32B C37B C36B -2.9(10) . .
C31B C32B C37B C36B 176.2(6) . .
C32B C33B C34B C35B -0.1(9) . .
C36B C35B C34B C33B -1.2(9) . .
C38B C35B C34B C33B 178.7(6) 2_655 .
N2B Cu1B O3B C38B 179.7(11) . .
N1B Cu1B O3B C38B 92.3(5) . .
N3B Cu1B O3B C38B -75.4(5) . .
O2A S1A C1A F2A -179.3(6) . .
O3A S1A C1A F2A 61.8(8) . .
O1A S1A C1A F2A -59.5(8) . .
O2A S1A C1A F1A -62.5(8) . .
O3A S1A C1A F1A 178.6(8) . .
O1A S1A C1A F1A 57.3(8) . .
O2A S1A C1A F3A 61.2(7) . .
O3A S1A C1A F3A -57.7(8) . .
O1A S1A C1A F3A -179.0(7) . .
C19B N5B C18B C17B -74.6(7) . .
C20B N5B C18B C17B 160.7(5) . .
Cu2B N5B C18B C17B 42.3(6) . .
N4B C17B C18B N5B -50.8(7) . .
C22 N6 C23 C24 172.7(5) . .
C21 N6 C23 C24 -66.9(6) . .
Cu1 N6 C23 C24 58.0(6) . .
C29 C24 C23 N6 101.6(7) . .
C25 C24 C23 N6 -83.2(7) . .
C7B N3B C8B C9B 174.6(7) . .
C6B N3B C8B C9B 57.2(8) . .
Cu1B N3B C8B C9B -64.5(8) . .
C10B C9B C8B N3B 77.9(9) . .
C14B C9B C8B N3B -104.2(8) . .
Cu1B O3B C38B O4B -3.1(9) . .
Cu1B O3B C38B C35B 179.0(4) . 2_655
O2R S1R C1R F2R 43.8(18) . .
O1R S1R C1R F2R -171(2) . .
O3R S1R C1R F2R -75(2) . .
O2R S1R C1R F1R 161(2) . .
O1R S1R C1R F1R -54(2) . .
O3R S1R C1R F1R 43(2) . .
O2R S1R C1R F3R -81(2) . .
O1R S1R C1R F3R 64(2) . .
O3R S1R C1R F3R 160(3) . .
O3R' S1R' C1R' F1R' 50(4) . .
O1R' S1R' C1R' F1R' -171(4) . .
O2R' S1R' C1R' F1R' -79(4) . .
O3R' S1R' C1R' F2R' -90(2) . .
O1R' S1R' C1R' F2R' 49(3) . .
O2R' S1R' C1R' F2R' 141(3) . .
O3R' S1R' C1R' F3R' -172(3) . .
O1R' S1R' C1R' F3R' -32(2) . .
O2R' S1R' C1R' F3R' 59.6(18) . .
O2T' S1T' C1T F3T -104(6) . .
O1T' S1T' C1T F3T 140(6) . .
O3T' S1T' C1T F3T 21(6) . .
O2T' S1T' C1T F2T' 176.6(13) . .
O1T' S1T' C1T F2T' 60.5(14) . .
O3T' S1T' C1T F2T' -58.9(14) . .
O2T' S1T' C1T F1T 55.3(13) . .
O1T' S1T' C1T F1T -60.8(13) . .
O3T' S1T' C1T F1T 179.8(12) . .
O2T' S1T' C1T F3T' 48.9(14) . .
O1T' S1T' C1T F3T' -67.1(14) . .
O3T' S1T' C1T F3T' 173.4(12) . .
O2T' S1T' C1T F1T' -60.0(12) . .
O1T' S1T' C1T F1T' -176.1(11) . .
O3T' S1T' C1T F1T' 64.5(12) . .
O2T' S1T' C1T F2T 151.4(12) . .
O1T' S1T' C1T F2T 35.4(13) . .
O3T' S1T' C1T F2T -84.1(13) . .
O2T' S1T' C1T S1T -84.1(9) . .
O1T' S1T' C1T S1T 159.8(10) . .
O3T' S1T' C1T S1T 40.4(9) . .
O3T S1T C1T F3T 44(4) . .
O1T S1T C1T F3T -77(4) . .
O2T S1T C1T F3T 173(4) . .
O3T S1T C1T F2T' -28.2(19) . .
O1T S1T C1T F2T' -149.0(19) . .
O2T S1T C1T F2T' 101.2(18) . .
O3T S1T C1T F1T -166.9(14) . .
O1T S1T C1T F1T 72.2(18) . .
O2T S1T C1T F1T -37.5(16) . .
O3T S1T C1T F3T' 172.8(17) . .
O1T S1T C1T F3T' 52(2) . .
O2T S1T C1T F3T' -57.9(19) . .
O3T S1T C1T F1T' 78.9(11) . .
O1T S1T C1T F1T' -41.9(14) . .
O2T S1T C1T F1T' -151.7(11) . .
O3T S1T C1T F2T -70.1(14) . .
O1T S1T C1T F2T 169.0(16) . .
O2T S1T C1T F2T 59.3(14) . .
O3T S1T C1T S1T' -123.9(10) . .
O1T S1T C1T S1T' 115.2(14) . .
O2T S1T C1T S1T' 5.5(10) . .
N1M C1M C1MA C1M -43(33) . 2_665
